data_1556336
loop_
_publ_author_name
'Preetz, Angelika'
'Kohrt, Christina'
'Mei\&sner, Antje'
'Wei, Siping'
'Drexler, Hans-Joachim'
'Buschmann, Helmut'
'Heller, Detlef'

_publ_section_title
;
 Halide bridged trinuclear rhodium complexes and their inhibiting
 influence on catalysis
;
_journal_issue 2
_journal_name_full 'Catal. Sci. Technol.'
_journal_page_first 462
_journal_paper_doi 10.1039/C2CY20591B
_journal_volume 3
_journal_year 2013
_chemical_absolute_configuration ad
_chemical_formula_sum 'C135 H100 Cl6 F3 O3 P6 Rh3 S'
_chemical_formula_weight 2566.46
_space_group_IT_number 4
_space_group_name_Hall 'P 2yb'
_space_group_name_H-M_alt 'P 1 21 1'
_symmetry_cell_setting monoclinic
_symmetry_Int_Tables_number 4
_symmetry_space_group_name_H-M 'P 1 21 1'
_atom_sites_solution_hydrogens geom
_atom_sites_solution_primary direct
_atom_sites_solution_secondary difmap
_audit_creation_method SHELXL-97
_cell_angle_alpha 90.00
_cell_angle_beta 118.10(3)
_cell_angle_gamma 90.00
_cell_formula_units_Z 2
_cell_length_a 16.493(3)
_cell_length_b 23.276(5)
_cell_length_c 16.775(3)
_cell_measurement_reflns_used 18730
_cell_measurement_temperature 200(2)
_cell_measurement_theta_max 25.42
_cell_measurement_theta_min 1.38
_cell_volume 5681(2)
_computing_cell_refinement 'STOE X-AREA'
_computing_data_collection 'STOE X-AREA'
_computing_data_reduction 'STOE X-RED'
_computing_molecular_graphics 'XP (Siemens)'
_computing_publication_material SHELXL-97
_computing_structure_refinement 'SHELXL-97 (Sheldrick, 1997)'
_computing_structure_solution 'SHELXS-97 (Sheldrick, 1990)'
_diffrn_ambient_temperature 200(2)
_diffrn_detector 'image plate (34 cm diameter)'
_diffrn_detector_area_resol_mean 6.67
_diffrn_detector_type STOE
_diffrn_measured_fraction_theta_full 1.000
_diffrn_measured_fraction_theta_max 1.000
_diffrn_measurement_details ' 239 frames, detector distance = 135 mm'
_diffrn_measurement_device '2-circle goniometer'
_diffrn_measurement_device_type 'STOE IPDS 2'
_diffrn_measurement_method 'rotation method'
_diffrn_radiation_collimation '0.5 mm diameter, monocapillary'
_diffrn_radiation_monochromator 'plane graphite'
_diffrn_radiation_polarisn_norm 0
_diffrn_radiation_type 'Mo K\a'
_diffrn_radiation_wavelength 0.71073
_diffrn_reflns_av_R_equivalents 0.0899
_diffrn_reflns_av_sigmaI/netI 0.2614
_diffrn_reflns_limit_h_max 19
_diffrn_reflns_limit_h_min -19
_diffrn_reflns_limit_k_max 27
_diffrn_reflns_limit_k_min -27
_diffrn_reflns_limit_l_max 19
_diffrn_reflns_limit_l_min -19
_diffrn_reflns_number 48333
_diffrn_reflns_theta_full 25.00
_diffrn_reflns_theta_max 25.00
_diffrn_reflns_theta_min 1.38
_diffrn_source 'sealed X-ray tube, 12 x 0.4 mm long-fine focus'
_diffrn_source_current 30
_diffrn_source_power 1.50
_diffrn_source_voltage 50
_exptl_absorpt_coefficient_mu 0.736
_exptl_absorpt_correction_T_max 0.9677
_exptl_absorpt_correction_T_min 0.8800
_exptl_absorpt_correction_type numerical
_exptl_absorpt_process_details 'X-SHAPE and X-RED32 (Stoe & Cie, 2005)'
_exptl_crystal_colour red
_exptl_crystal_density_diffrn 1.500
_exptl_crystal_density_method 'not measured'
_exptl_crystal_description prism
_exptl_crystal_F_000 2608
_exptl_crystal_size_max 0.20
_exptl_crystal_size_mid 0.15
_exptl_crystal_size_min 0.10
_refine_diff_density_max 0.829
_refine_diff_density_min -0.545
_refine_diff_density_rms 0.071
_refine_ls_abs_structure_details 'Flack H D (1983), Acta Cryst. A39, 876-881'
_refine_ls_abs_structure_Flack -0.01(2)
_refine_ls_extinction_method none
_refine_ls_goodness_of_fit_ref 0.554
_refine_ls_hydrogen_treatment constr
_refine_ls_matrix_type full
_refine_ls_number_parameters 1393
_refine_ls_number_reflns 20002
_refine_ls_number_restraints 123
_refine_ls_restrained_S_all 0.558
_refine_ls_R_factor_all 0.1018
_refine_ls_R_factor_gt 0.0424
_refine_ls_shift/su_max 0.002
_refine_ls_shift/su_mean 0.000
_refine_ls_structure_factor_coef Fsqd
_refine_ls_weighting_details 'calc w=1/[\s^2^(Fo^2^)+(0.0000P)^2^+0.0000P] where P=(Fo^2^+2Fc^2^)/3'
_refine_ls_weighting_scheme calc
_refine_ls_wR_factor_gt 0.0617
_refine_ls_wR_factor_ref 0.0745
_reflns_number_gt 9698
_reflns_number_total 20002
_reflns_threshold_expression >2sigma(I)
_cod_data_source_file c2cy20591b.txt
_cod_data_source_block ks813absom
_cod_original_sg_symbol_H-M 'P 21'
_cod_database_code 1556336

loop_
_symmetry_equiv_pos_as_xyz
'x, y, z'
'-x, y+1/2, -z'

loop_
_atom_site_label
_atom_site_type_symbol
_atom_site_fract_x
_atom_site_fract_y
_atom_site_fract_z
_atom_site_U_iso_or_equiv
_atom_site_adp_type
_atom_site_occupancy
_atom_site_symmetry_multiplicity
_atom_site_calc_flag
_atom_site_refinement_flags
_atom_site_disorder_assembly
_atom_site_disorder_group
Rh1 Rh 0.22718(4) 0.67076(2) 0.87863(4) 0.02388(15) Uani 1 1 d . . .
Rh2 Rh 0.08252(4) 0.60869(2) 0.69095(4) 0.02353(15) Uani 1 1 d . . .
Rh3 Rh 0.02886(5) 0.62276(2) 0.85420(4) 0.02457(16) Uani 1 1 d . . .
Cl1 Cl 0.06902(15) 0.69208(7) 0.77030(14) 0.0293(5) Uani 1 1 d . . .
Cl2 Cl 0.15648(14) 0.57601(7) 0.84736(13) 0.0266(5) Uani 1 1 d . . .
P11 P 0.27782(15) 0.76078(8) 0.89332(15) 0.0268(5) Uani 1 1 d . . .
P12 P 0.36520(15) 0.64267(8) 0.97979(15) 0.0275(5) Uani 1 1 d . . .
P21 P 0.00744(15) 0.64514(8) 0.55329(15) 0.0242(5) Uani 1 1 d . . .
P22 P 0.10466(17) 0.52797(8) 0.63332(16) 0.0273(6) Uani 1 1 d . . .
P31 P -0.08405(15) 0.67498(10) 0.85242(14) 0.0295(5) Uani 1 1 d . . .
P32 P 0.00603(16) 0.55612(9) 0.93671(15) 0.0273(5) Uani 1 1 d . . .
C01 C 0.3667(5) 0.7845(3) 1.0051(5) 0.0256(19) Uani 1 1 d . . .
C2 C 0.3370(6) 0.8188(4) 1.0590(6) 0.041(2) Uani 1 1 d . . .
H2A H 0.2751 0.8315 1.0339 0.049 Uiso 1 1 calc R . .
C3 C 0.3971(6) 0.8324(4) 1.1440(7) 0.052(3) Uani 1 1 d . . .
H3A H 0.3769 0.8568 1.1765 0.063 Uiso 1 1 calc R . .
C4 C 0.4875(7) 0.8129(4) 1.1880(6) 0.047(3) Uani 1 1 d . . .
C5 C 0.5478(8) 0.8245(4) 1.2792(8) 0.067(3) Uani 1 1 d . . .
H5A H 0.5274 0.8476 1.3129 0.080 Uiso 1 1 calc R . .
C6 C 0.6348(8) 0.8034(5) 1.3202(7) 0.072(4) Uani 1 1 d . . .
H6A H 0.6751 0.8121 1.3817 0.086 Uiso 1 1 calc R . .
C7 C 0.6651(7) 0.7680(4) 1.2703(7) 0.065(3) Uani 1 1 d . . .
H7A H 0.7250 0.7519 1.2990 0.078 Uiso 1 1 calc R . .
C8 C 0.6067(7) 0.7571(4) 1.1796(6) 0.046(3) Uani 1 1 d . . .
H8A H 0.6275 0.7339 1.1463 0.055 Uiso 1 1 calc R . .
C9 C 0.5184(6) 0.7798(3) 1.1369(5) 0.032(2) Uani 1 1 d . . .
C10 C 0.4556(5) 0.7657(3) 1.0438(6) 0.029(2) Uani 1 1 d . . .
C11 C 0.4897(5) 0.7305(3) 0.9905(5) 0.0256(19) Uani 1 1 d . . .
C12 C 0.5499(5) 0.7572(3) 0.9626(5) 0.027(2) Uani 1 1 d . . .
C13 C 0.5868(6) 0.8126(3) 0.9887(6) 0.036(2) Uani 1 1 d . . .
H13A H 0.5757 0.8330 1.0316 0.044 Uiso 1 1 calc R . .
C14 C 0.6371(6) 0.8372(3) 0.9547(7) 0.048(3) Uani 1 1 d . . .
H14A H 0.6599 0.8750 0.9738 0.057 Uiso 1 1 calc R . .
C15 C 0.6574(6) 0.8098(3) 0.8924(6) 0.035(2) Uani 1 1 d U . .
H15A H 0.6928 0.8285 0.8689 0.042 Uiso 1 1 calc R . .
C16 C 0.6249(6) 0.7552(3) 0.8659(7) 0.043(3) Uani 1 1 d . . .
H16A H 0.6364 0.7361 0.8222 0.051 Uiso 1 1 calc R . .
C17 C 0.5745(6) 0.7270(3) 0.9026(6) 0.031(2) Uani 1 1 d . . .
C18 C 0.5431(5) 0.6696(4) 0.8780(5) 0.040(2) Uani 1 1 d . . .
H18A H 0.5590 0.6487 0.8387 0.048 Uiso 1 1 calc R . .
C19 C 0.4903(5) 0.6448(3) 0.9107(6) 0.037(2) Uani 1 1 d . . .
H19A H 0.4744 0.6054 0.8973 0.045 Uiso 1 1 calc R . .
C20 C 0.4575(5) 0.6748(3) 0.9641(5) 0.0266(18) Uani 1 1 d . . .
C21 C 0.1876(6) 0.8134(3) 0.8689(6) 0.031(2) Uani 1 1 d . . .
C22 C 0.1274(6) 0.8039(3) 0.9021(6) 0.037(2) Uani 1 1 d . . .
H22A H 0.1306 0.7688 0.9324 0.045 Uiso 1 1 calc R . .
C23 C 0.0624(6) 0.8440(3) 0.8928(6) 0.034(2) Uani 1 1 d . . .
H23A H 0.0232 0.8371 0.9189 0.041 Uiso 1 1 calc R . .
C24 C 0.0537(7) 0.8939(4) 0.8459(6) 0.052(3) Uani 1 1 d . . .
H24A H 0.0072 0.9210 0.8372 0.063 Uiso 1 1 calc R . .
C25 C 0.1118(7) 0.9037(4) 0.8128(7) 0.054(3) Uani 1 1 d . . .
H25A H 0.1067 0.9382 0.7806 0.065 Uiso 1 1 calc R . .
C26 C 0.1779(7) 0.8652(3) 0.8242(7) 0.051(3) Uani 1 1 d . . .
H26A H 0.2190 0.8739 0.8009 0.061 Uiso 1 1 calc R . .
C27 C 0.3252(5) 0.7795(3) 0.8178(5) 0.0244(19) Uani 1 1 d . . .
C28 C 0.3118(6) 0.7413(3) 0.7505(6) 0.043(2) Uani 1 1 d . . .
H28A H 0.2807 0.7060 0.7450 0.051 Uiso 1 1 calc R . .
C29 C 0.3451(7) 0.7555(4) 0.6897(6) 0.047(3) Uani 1 1 d . . .
H29A H 0.3349 0.7296 0.6421 0.057 Uiso 1 1 calc R . .
C30 C 0.3913(6) 0.8048(4) 0.6967(6) 0.048(3) Uani 1 1 d . . .
H30A H 0.4143 0.8129 0.6555 0.057 Uiso 1 1 calc R . .
C31 C 0.4048(7) 0.8438(4) 0.7653(6) 0.048(3) Uani 1 1 d . . .
H31A H 0.4352 0.8794 0.7705 0.058 Uiso 1 1 calc R . .
C32 C 0.3730(6) 0.8294(3) 0.8247(6) 0.035(2) Uani 1 1 d . . .
H32A H 0.3844 0.8551 0.8730 0.042 Uiso 1 1 calc R . .
C33 C 0.3884(6) 0.6556(3) 1.0955(5) 0.030(2) Uani 1 1 d . . .
C34 C 0.3139(6) 0.6682(4) 1.1094(5) 0.040(2) Uani 1 1 d . . .
H34A H 0.2547 0.6724 1.0588 0.047 Uiso 1 1 calc R . .
C35 C 0.3241(6) 0.6748(4) 1.1959(6) 0.052(2) Uani 1 1 d . . .
H35A H 0.2719 0.6818 1.2044 0.063 Uiso 1 1 calc R . .
C36 C 0.4089(7) 0.6713(5) 1.2682(6) 0.069(3) Uani 1 1 d . . .
H36A H 0.4160 0.6769 1.3272 0.082 Uiso 1 1 calc R . .
C37 C 0.4857(7) 0.6596(4) 1.2572(6) 0.061(3) Uani 1 1 d . . .
H37A H 0.5451 0.6571 1.3080 0.073 Uiso 1 1 calc R . .
C38 C 0.4740(7) 0.6516(3) 1.1711(6) 0.045(3) Uani 1 1 d . . .
H38A H 0.5261 0.6432 1.1631 0.055 Uiso 1 1 calc R . .
C39 C 0.3899(6) 0.5658(4) 0.9771(7) 0.037(2) Uani 1 1 d . . .
C40 C 0.4470(6) 0.5335(4) 1.0530(7) 0.056(3) Uani 1 1 d . . .
H40A H 0.4655 0.5494 1.1113 0.068 Uiso 1 1 calc R . .
C41 C 0.4769(8) 0.4806(4) 1.0466(10) 0.069(4) Uani 1 1 d . . .
H41A H 0.5170 0.4597 1.0992 0.082 Uiso 1 1 calc R . .
C42 C 0.4471(8) 0.4573(4) 0.9604(12) 0.081(5) Uani 1 1 d . . .
H42A H 0.4672 0.4198 0.9554 0.097 Uiso 1 1 calc R . .
C43 C 0.3910(8) 0.4857(4) 0.8839(9) 0.064(3) Uani 1 1 d . . .
H43A H 0.3731 0.4694 0.8260 0.077 Uiso 1 1 calc R . .
C44 C 0.3601(7) 0.5403(3) 0.8932(7) 0.049(3) Uani 1 1 d . . .
H44A H 0.3176 0.5603 0.8406 0.059 Uiso 1 1 calc R . .
C45 C 0.0612(5) 0.6282(3) 0.4817(4) 0.0182(16) Uani 1 1 d . . .
C46 C 0.1294(5) 0.6677(4) 0.4850(5) 0.035(2) Uani 1 1 d . . .
H46A H 0.1352 0.7043 0.5124 0.042 Uiso 1 1 calc R . .
C47 C 0.1863(6) 0.6536(3) 0.4496(5) 0.036(2) Uani 1 1 d . . .
H47A H 0.2316 0.6802 0.4531 0.044 Uiso 1 1 calc R . .
C48 C 0.1781(6) 0.5990(3) 0.4071(5) 0.033(2) Uani 1 1 d . . .
C49 C 0.2405(6) 0.5849(4) 0.3746(6) 0.050(3) Uani 1 1 d . . .
H49A H 0.2881 0.6107 0.3815 0.060 Uiso 1 1 calc R . .
C50 C 0.2296(7) 0.5315(4) 0.3318(6) 0.046(3) Uani 1 1 d . . .
H50A H 0.2698 0.5208 0.3083 0.055 Uiso 1 1 calc R . .
C51 C 0.1618(7) 0.4950(4) 0.3239(6) 0.047(3) Uani 1 1 d . . .
H51A H 0.1550 0.4591 0.2944 0.056 Uiso 1 1 calc R . .
C52 C 0.1039(7) 0.5086(4) 0.3569(6) 0.042(2) Uani 1 1 d . . .
H52A H 0.0572 0.4822 0.3502 0.050 Uiso 1 1 calc R . .
C53 C 0.1112(6) 0.5606(3) 0.4007(5) 0.029(2) Uani 1 1 d . . .
C54 C 0.0542(6) 0.5749(3) 0.4416(5) 0.027(2) Uani 1 1 d . . .
C55 C -0.0121(5) 0.5320(3) 0.4444(5) 0.0263(19) Uani 1 1 d . . .
C56 C -0.0949(6) 0.5210(3) 0.3639(6) 0.036(2) Uani 1 1 d . . .
C57 C -0.1187(7) 0.5506(4) 0.2838(6) 0.039(2) Uani 1 1 d . . .
H57A H -0.0755 0.5757 0.2795 0.047 Uiso 1 1 calc R . .
C58 C -0.2016(7) 0.5441(4) 0.2133(7) 0.048(3) Uani 1 1 d . . .
H58A H -0.2164 0.5657 0.1602 0.057 Uiso 1 1 calc R . .
C59 C -0.2695(6) 0.5061(4) 0.2135(7) 0.055(3) Uani 1 1 d . . .
H59A H -0.3281 0.5023 0.1619 0.066 Uiso 1 1 calc R . .
C60 C -0.2471(7) 0.4753(4) 0.2908(7) 0.051(3) Uani 1 1 d . . .
H60A H -0.2900 0.4489 0.2929 0.061 Uiso 1 1 calc R . .
C61 C -0.1602(7) 0.4828(3) 0.3676(7) 0.041(3) Uani 1 1 d . . .
C62 C -0.1393(6) 0.4551(3) 0.4501(6) 0.039(2) Uani 1 1 d . . .
H62A H -0.1825 0.4291 0.4523 0.046 Uiso 1 1 calc R . .
C63 C -0.0570(6) 0.4652(3) 0.5280(7) 0.036(2) Uani 1 1 d . . .
H63A H -0.0441 0.4459 0.5827 0.043 Uiso 1 1 calc R . .
C64 C 0.0086(6) 0.5051(3) 0.5252(6) 0.026(2) Uani 1 1 d . . .
C65 C -0.0019(6) 0.7238(3) 0.5453(6) 0.026(2) Uani 1 1 d . . .
C66 C 0.0722(8) 0.7557(4) 0.6041(6) 0.059(3) Uani 1 1 d . . .
H66A H 0.1256 0.7370 0.6485 0.071 Uiso 1 1 calc R . .
C67 C 0.0695(8) 0.8163(4) 0.5988(7) 0.059(3) Uani 1 1 d . . .
H67A H 0.1225 0.8386 0.6351 0.071 Uiso 1 1 calc R . .
C68 C -0.0108(10) 0.8418(4) 0.5404(9) 0.075(4) Uani 1 1 d . . .
H68A H -0.0146 0.8826 0.5394 0.089 Uiso 1 1 calc R . .
C69 C -0.0814(8) 0.8129(4) 0.4867(9) 0.077(4) Uani 1 1 d . . .
H69A H -0.1360 0.8323 0.4461 0.092 Uiso 1 1 calc R . .
C70 C -0.0785(9) 0.7528(4) 0.4875(8) 0.082(4) Uani 1 1 d . . .
H70A H -0.1313 0.7320 0.4468 0.099 Uiso 1 1 calc R . .
C71 C -0.1103(5) 0.6220(3) 0.4935(5) 0.0283(18) Uani 1 1 d . . .
C72 C -0.1493(6) 0.5927(3) 0.5392(6) 0.036(2) Uani 1 1 d . . .
H72A H -0.1113 0.5829 0.6008 0.043 Uiso 1 1 calc R . .
C73 C -0.2405(7) 0.5770(4) 0.4991(8) 0.050(3) Uani 1 1 d . . .
H73A H -0.2642 0.5576 0.5335 0.060 Uiso 1 1 calc R . .
C74 C -0.2965(7) 0.5891(4) 0.4114(9) 0.065(4) Uani 1 1 d . . .
H74A H -0.3593 0.5780 0.3832 0.078 Uiso 1 1 calc R . .
C75 C -0.2602(6) 0.6182(4) 0.3635(6) 0.054(3) Uani 1 1 d . . .
H75A H -0.2987 0.6275 0.3017 0.065 Uiso 1 1 calc R . .
C76 C -0.1700(6) 0.6338(3) 0.4036(6) 0.045(3) Uani 1 1 d . . .
H76A H -0.1471 0.6533 0.3686 0.055 Uiso 1 1 calc R . .
C77 C 0.2029(6) 0.5265(3) 0.6162(5) 0.032(2) Uani 1 1 d . . .
C78 C 0.2201(7) 0.4829(4) 0.5695(6) 0.042(2) Uani 1 1 d . . .
H78A H 0.1762 0.4531 0.5425 0.051 Uiso 1 1 calc R . .
C79 C 0.3008(7) 0.4819(5) 0.5612(6) 0.056(3) Uani 1 1 d . . .
H79A H 0.3112 0.4512 0.5298 0.067 Uiso 1 1 calc R . .
C80 C 0.3638(8) 0.5240(6) 0.5975(7) 0.070(4) Uani 1 1 d . . .
H80A H 0.4180 0.5232 0.5909 0.084 Uiso 1 1 calc R . .
C81 C 0.3495(7) 0.5685(5) 0.6444(7) 0.058(3) Uani 1 1 d . . .
H81A H 0.3943 0.5979 0.6715 0.069 Uiso 1 1 calc R . .
C82 C 0.2705(7) 0.5695(4) 0.6509(6) 0.042(2) Uani 1 1 d . . .
H82A H 0.2604 0.6012 0.6808 0.050 Uiso 1 1 calc R . .
C83 C 0.1208(6) 0.4653(3) 0.7058(6) 0.035(2) Uani 1 1 d U . .
C84 C 0.1882(7) 0.4239(4) 0.7224(6) 0.055(3) Uani 1 1 d U . .
H84A H 0.2290 0.4279 0.6975 0.066 Uiso 1 1 calc R . .
C85 C 0.1946(8) 0.3767(4) 0.7759(7) 0.065(3) Uani 1 1 d U . .
H85A H 0.2384 0.3476 0.7848 0.078 Uiso 1 1 calc R . .
C86 C 0.1409(9) 0.3713(5) 0.8147(8) 0.080(4) Uani 1 1 d U . .
H86A H 0.1496 0.3399 0.8541 0.096 Uiso 1 1 calc R . .
C87 C 0.0725(8) 0.4113(4) 0.7982(7) 0.065(3) Uani 1 1 d U . .
H87A H 0.0315 0.4060 0.8226 0.078 Uiso 1 1 calc R . .
C88 C 0.0648(6) 0.4587(3) 0.7458(6) 0.040(2) Uani 1 1 d U . .
H88A H 0.0202 0.4873 0.7371 0.048 Uiso 1 1 calc R . .
C89 C -0.1848(5) 0.6342(3) 0.8386(5) 0.0276(19) Uani 1 1 d . . .
C90 C -0.2611(6) 0.6274(4) 0.7536(5) 0.041(2) Uani 1 1 d . . .
H90A H -0.2637 0.6492 0.7046 0.049 Uiso 1 1 calc R . .
C91 C -0.3319(6) 0.5909(4) 0.7373(6) 0.049(3) Uani 1 1 d . . .
H91A H -0.3821 0.5880 0.6781 0.059 Uiso 1 1 calc R . .
C92 C -0.3313(7) 0.5571(4) 0.8089(7) 0.045(2) Uani 1 1 d U . .
C93 C -0.4017(7) 0.5168(4) 0.7961(7) 0.052(3) Uani 1 1 d U . .
H93A H -0.4511 0.5103 0.7373 0.062 Uiso 1 1 calc R . .
C94 C -0.3984(9) 0.4888(5) 0.8653(9) 0.072(4) Uani 1 1 d U . .
H94A H -0.4476 0.4638 0.8560 0.086 Uiso 1 1 calc R . .
C95 C -0.3275(7) 0.4943(4) 0.9490(7) 0.054(3) Uani 1 1 d U . .
H95A H -0.3256 0.4719 0.9973 0.065 Uiso 1 1 calc R . .
C96 C -0.2587(7) 0.5319(4) 0.9644(7) 0.046(3) Uani 1 1 d U . .
H96A H -0.2096 0.5357 1.0242 0.055 Uiso 1 1 calc R . .
C97 C -0.2574(5) 0.5651(3) 0.8961(6) 0.029(2) Uani 1 1 d U . .
C98 C -0.1842(5) 0.6036(3) 0.9099(5) 0.0280(18) Uani 1 1 d U . .
C99 C -0.1051(5) 0.6086(3) 1.0026(4) 0.0212(16) Uani 1 1 d . . .
C100 C -0.1184(6) 0.6410(3) 1.0697(5) 0.029(2) Uani 1 1 d . . .
C101 C -0.2029(6) 0.6666(4) 1.0490(6) 0.040(2) Uani 1 1 d . . .
H10A H -0.2548 0.6603 0.9918 0.048 Uiso 1 1 calc R . .
C102 C -0.2101(7) 0.7007(4) 1.1116(7) 0.048(3) Uani 1 1 d . . .
H10B H -0.2673 0.7184 1.0968 0.058 Uiso 1 1 calc R . .
C103 C -0.1353(7) 0.7102(4) 1.1970(7) 0.044(3) Uani 1 1 d . . .
H10C H -0.1421 0.7346 1.2388 0.053 Uiso 1 1 calc R . .
C104 C -0.0544(7) 0.6850(3) 1.2201(6) 0.044(2) Uani 1 1 d . . .
H10D H -0.0047 0.6902 1.2792 0.052 Uiso 1 1 calc R . .
C105 C -0.0423(7) 0.6498(3) 1.1550(6) 0.039(2) Uani 1 1 d . . .
C106 C 0.0429(6) 0.6251(3) 1.1757(5) 0.036(2) Uani 1 1 d . . .
H10E H 0.0939 0.6305 1.2339 0.043 Uiso 1 1 calc R . .
C107 C 0.0523(6) 0.5935(3) 1.1123(5) 0.028(2) Uani 1 1 d . . .
H10F H 0.1102 0.5764 1.1279 0.034 Uiso 1 1 calc R . .
C108 C -0.0198(6) 0.5851(3) 1.0252(6) 0.029(2) Uani 1 1 d . . .
C109 C -0.1373(6) 0.7256(4) 0.7588(6) 0.036(2) Uani 1 1 d . . .
C110 C -0.1544(8) 0.7056(4) 0.6743(7) 0.067(4) Uani 1 1 d . . .
H11A H -0.1320 0.6689 0.6691 0.081 Uiso 1 1 calc R . .
C111 C -0.2037(8) 0.7385(5) 0.5974(7) 0.073(3) Uani 1 1 d . . .
H11B H -0.2189 0.7237 0.5393 0.088 Uiso 1 1 calc R . .
C112 C -0.2311(9) 0.7945(5) 0.6076(10) 0.096(5) Uani 1 1 d . . .
H11D H -0.2623 0.8182 0.5558 0.115 Uiso 1 1 calc R . .
C113 C -0.2132(10) 0.8153(5) 0.6912(8) 0.105(6) Uani 1 1 d . . .
H11E H -0.2324 0.8525 0.6987 0.126 Uiso 1 1 calc R . .
C114 C -0.1659(8) 0.7789(4) 0.7631(7) 0.074(4) Uani 1 1 d . . .
H11F H -0.1522 0.7929 0.8213 0.088 Uiso 1 1 calc R . .
C115 C -0.0478(6) 0.7203(3) 0.9519(6) 0.029(2) Uani 1 1 d . . .
C116 C 0.0458(6) 0.7223(3) 1.0140(5) 0.030(2) Uani 1 1 d . . .
H11G H 0.0877 0.6979 1.0062 0.036 Uiso 1 1 calc R . .
C117 C 0.0782(7) 0.7599(4) 1.0878(6) 0.045(3) Uani 1 1 d . . .
H11H H 0.1416 0.7612 1.1304 0.054 Uiso 1 1 calc R . .
C118 C 0.0166(8) 0.7947(4) 1.0974(7) 0.053(3) Uani 1 1 d . . .
H11I H 0.0380 0.8215 1.1457 0.064 Uiso 1 1 calc R . .
C119 C -0.0760(7) 0.7915(4) 1.0381(7) 0.048(3) Uani 1 1 d . . .
H11J H -0.1178 0.8155 1.0467 0.058 Uiso 1 1 calc R . .
C120 C -0.1082(7) 0.7540(4) 0.9672(7) 0.045(3) Uani 1 1 d . . .
H12A H -0.1724 0.7511 0.9281 0.054 Uiso 1 1 calc R . .
C121 C -0.0850(6) 0.5045(3) 0.8746(6) 0.028(2) Uani 1 1 d . . .
C122 C -0.1176(6) 0.4652(3) 0.9159(6) 0.036(2) Uani 1 1 d . . .
H12B H -0.0942 0.4656 0.9796 0.043 Uiso 1 1 calc R . .
C123 C -0.1835(7) 0.4262(4) 0.8640(7) 0.048(3) Uani 1 1 d . . .
H12C H -0.2042 0.3988 0.8922 0.057 Uiso 1 1 calc R . .
C124 C -0.2195(8) 0.4262(4) 0.7728(8) 0.065(3) Uani 1 1 d . . .
H12D H -0.2640 0.3980 0.7387 0.078 Uiso 1 1 calc R . .
C125 C -0.1945(7) 0.4648(4) 0.7293(7) 0.046(3) Uani 1 1 d . . .
H12E H -0.2230 0.4655 0.6652 0.055 Uiso 1 1 calc R . .
C126 C -0.1247(7) 0.5043(3) 0.7812(6) 0.041(3) Uani 1 1 d . . .
H12F H -0.1045 0.5312 0.7517 0.049 Uiso 1 1 calc R . .
C127 C 0.1066(6) 0.5121(3) 1.0055(5) 0.0232(19) Uani 1 1 d U . .
C128 C 0.1043(6) 0.4552(3) 1.0295(6) 0.039(2) Uani 1 1 d . . .
H12G H 0.0477 0.4349 1.0014 0.047 Uiso 1 1 calc R . .
C129 C 0.1797(7) 0.4277(4) 1.0911(6) 0.051(3) Uani 1 1 d . . .
H12H H 0.1752 0.3883 1.1034 0.061 Uiso 1 1 calc R . .
C130 C 0.2635(7) 0.4551(4) 1.1369(6) 0.042(2) Uani 1 1 d . . .
H13B H 0.3150 0.4361 1.1835 0.050 Uiso 1 1 calc R . .
C131 C 0.2699(6) 0.5114(3) 1.1124(6) 0.040(2) Uani 1 1 d . . .
H13C H 0.3272 0.5308 1.1400 0.048 Uiso 1 1 calc R . .
C132 C 0.1928(6) 0.5387(3) 1.0483(5) 0.032(2) Uani 1 1 d . . .
H13D H 0.1982 0.5771 1.0323 0.038 Uiso 1 1 calc R . .
C200 C 0.5351(10) 0.7209(5) 0.5496(11) 0.133(6) Uani 1 1 d . . .
H20A H 0.5839 0.7402 0.6034 0.159 Uiso 1 1 calc R . .
H20B H 0.5020 0.7507 0.5035 0.159 Uiso 1 1 calc R . .
Cl21 Cl 0.4645(4) 0.69019(19) 0.5770(4) 0.187(2) Uani 1 1 d . . .
Cl22 Cl 0.5858(3) 0.6716(2) 0.5066(2) 0.1494(17) Uani 1 1 d . . .
C300 C 0.2646(13) 0.8116(5) 0.4109(9) 0.128(7) Uani 1 1 d . . .
H30B H 0.2896 0.8497 0.4077 0.154 Uiso 1 1 calc R . .
H30C H 0.3065 0.7952 0.4709 0.154 Uiso 1 1 calc R . .
Cl31 Cl 0.1574(5) 0.8232(2) 0.4079(5) 0.211(3) Uani 1 1 d . . .
Cl32 Cl 0.2708(5) 0.77293(18) 0.3390(3) 0.181(3) Uani 1 1 d . . .
S1 S 0.5315(11) 0.8942(6) 0.5621(11) 0.208(7) Uiso 0.401(10) 1 d PD A 1
O1 O 0.6037(18) 0.8885(15) 0.5216(19) 0.208(7) Uiso 0.401(10) 1 d PD A 1
O2 O 0.5752(16) 0.8931(10) 0.6706(12) 0.208(7) Uiso 0.401(10) 1 d PD A 1
O3 O 0.4402(18) 0.8527(14) 0.5089(17) 0.208(7) Uiso 0.401(10) 1 d PD A 1
C1 C 0.4770(12) 0.9585(7) 0.5556(12) 0.208(7) Uiso 0.401(10) 1 d PD A 1
F1 F 0.5343(17) 1.0022(7) 0.598(2) 0.208(7) Uiso 0.401(10) 1 d PD A 1
F2 F 0.4202(17) 0.9574(10) 0.5928(19) 0.208(7) Uiso 0.401(10) 1 d PD A 1
F3 F 0.4251(19) 0.9780(10) 0.4718(13) 0.208(7) Uiso 0.401(10) 1 d PD A 1
S1' S 0.5062(7) 0.8958(3) 0.5115(6) 0.162(4) Uiso 0.599(10) 1 d PD A 2
O1' O 0.6126(7) 0.9174(6) 0.5653(11) 0.162(4) Uiso 0.599(10) 1 d PD A 2
O2' O 0.4412(10) 0.9132(7) 0.4118(9) 0.162(4) Uiso 0.599(10) 1 d PD A 2
O3' O 0.4816(11) 0.8419(7) 0.5575(11) 0.162(4) Uiso 0.599(10) 1 d PD A 2
C1' C 0.4722(9) 0.9523(6) 0.5567(10) 0.162(4) Uiso 0.599(10) 1 d PD A 2
F1' F 0.4833(12) 1.0053(6) 0.5310(11) 0.162(4) Uiso 0.599(10) 1 d PD A 2
F2' F 0.3815(8) 0.9512(6) 0.5307(11) 0.162(4) Uiso 0.599(10) 1 d PD A 2
F3' F 0.5081(11) 0.9593(7) 0.6479(9) 0.162(4) Uiso 0.599(10) 1 d PD A 2

loop_
_atom_site_aniso_label
_atom_site_aniso_U_11
_atom_site_aniso_U_22
_atom_site_aniso_U_33
_atom_site_aniso_U_23
_atom_site_aniso_U_13
_atom_site_aniso_U_12
Rh1 0.0252(4) 0.0210(3) 0.0282(4) 0.0021(3) 0.0149(3) 0.0036(3)
Rh2 0.0316(4) 0.0195(3) 0.0244(4) 0.0023(3) 0.0173(3) 0.0022(3)
Rh3 0.0273(4) 0.0273(3) 0.0236(4) 0.0027(3) 0.0157(3) 0.0064(3)
Cl1 0.0392(14) 0.0240(10) 0.0298(12) 0.0022(9) 0.0205(11) 0.0068(9)
Cl2 0.0268(12) 0.0267(10) 0.0305(12) 0.0068(9) 0.0169(10) 0.0044(9)
P11 0.0271(13) 0.0259(11) 0.0274(13) 0.0037(10) 0.0127(11) 0.0068(10)
P12 0.0288(13) 0.0237(10) 0.0342(14) 0.0066(9) 0.0183(12) 0.0041(9)
P21 0.0281(13) 0.0204(10) 0.0267(13) 0.0024(9) 0.0152(11) 0.0025(9)
P22 0.0395(15) 0.0217(11) 0.0292(14) 0.0037(10) 0.0232(12) 0.0023(10)
P31 0.0292(13) 0.0352(11) 0.0261(12) 0.0026(11) 0.0147(10) 0.0071(12)
P32 0.0279(14) 0.0322(12) 0.0281(14) 0.0012(10) 0.0183(12) 0.0053(10)
C01 0.008(4) 0.023(4) 0.044(6) 0.009(4) 0.011(4) 0.005(3)
C2 0.037(6) 0.055(6) 0.025(5) -0.010(4) 0.010(5) 0.008(5)
C3 0.038(6) 0.051(6) 0.065(7) -0.017(5) 0.022(6) 0.012(5)
C4 0.063(8) 0.044(5) 0.022(5) -0.004(4) 0.011(5) 0.006(5)
C5 0.065(8) 0.066(7) 0.066(8) -0.018(6) 0.028(7) 0.001(6)
C6 0.047(8) 0.094(9) 0.041(7) -0.022(6) -0.006(6) 0.013(7)
C7 0.047(7) 0.071(7) 0.052(8) -0.014(6) 0.003(6) 0.002(6)
C8 0.054(7) 0.053(6) 0.029(6) 0.000(5) 0.019(5) -0.007(5)
C9 0.035(6) 0.044(5) 0.018(5) -0.007(4) 0.014(5) -0.001(4)
C10 0.023(5) 0.023(4) 0.047(6) 0.001(4) 0.022(5) -0.002(4)
C11 0.013(5) 0.031(4) 0.028(5) -0.004(4) 0.006(4) 0.002(4)
C12 0.018(5) 0.023(4) 0.033(5) -0.004(4) 0.005(4) 0.003(4)
C13 0.026(5) 0.042(5) 0.042(6) -0.008(4) 0.017(5) -0.001(4)
C14 0.046(6) 0.030(5) 0.068(7) 0.006(5) 0.028(6) -0.012(4)
C15 0.029(4) 0.036(4) 0.050(4) 0.002(3) 0.026(3) -0.005(3)
C16 0.043(6) 0.036(5) 0.066(7) 0.012(5) 0.039(6) 0.013(4)
C17 0.018(5) 0.038(5) 0.037(6) 0.001(4) 0.014(5) 0.005(4)
C18 0.046(6) 0.034(4) 0.054(6) -0.021(5) 0.035(5) -0.015(5)
C19 0.038(6) 0.021(4) 0.063(6) -0.015(4) 0.033(5) -0.012(4)
C20 0.032(5) 0.021(4) 0.025(4) 0.005(4) 0.011(4) 0.004(4)
C21 0.033(6) 0.028(4) 0.030(5) -0.010(4) 0.013(5) -0.024(4)
C22 0.047(6) 0.032(5) 0.041(6) 0.005(4) 0.028(5) 0.009(4)
C23 0.041(6) 0.028(5) 0.042(6) -0.002(4) 0.028(5) 0.010(4)
C24 0.057(7) 0.037(5) 0.058(7) 0.004(5) 0.023(6) 0.016(5)
C25 0.065(8) 0.042(5) 0.086(8) 0.030(5) 0.060(7) 0.030(5)
C26 0.062(8) 0.034(5) 0.066(7) 0.010(5) 0.038(6) 0.013(5)
C27 0.027(5) 0.020(4) 0.028(5) 0.001(4) 0.015(4) -0.002(4)
C28 0.047(6) 0.033(5) 0.057(7) -0.001(5) 0.032(6) 0.004(4)
C29 0.057(7) 0.055(6) 0.037(6) -0.001(5) 0.027(6) -0.004(5)
C30 0.040(6) 0.066(7) 0.044(6) 0.000(5) 0.026(5) 0.002(5)
C31 0.059(7) 0.038(5) 0.061(7) 0.006(5) 0.040(6) 0.004(5)
C32 0.031(6) 0.028(4) 0.053(6) -0.002(4) 0.027(5) -0.004(4)
C33 0.031(5) 0.023(4) 0.036(5) 0.008(4) 0.016(5) 0.004(4)
C34 0.041(6) 0.038(4) 0.034(5) 0.007(5) 0.013(5) -0.002(5)
C35 0.047(6) 0.081(6) 0.035(6) -0.011(6) 0.023(5) 0.003(6)
C36 0.054(7) 0.118(9) 0.028(6) 0.013(7) 0.016(6) 0.016(8)
C37 0.060(7) 0.084(8) 0.030(6) 0.011(5) 0.015(5) 0.014(6)
C38 0.048(6) 0.051(6) 0.046(7) 0.016(5) 0.029(6) 0.010(5)
C39 0.026(6) 0.038(5) 0.059(7) 0.003(5) 0.029(5) -0.001(4)
C40 0.040(6) 0.060(6) 0.075(8) 0.038(6) 0.032(6) -0.002(5)
C41 0.054(8) 0.043(7) 0.135(13) 0.052(8) 0.066(9) 0.032(6)
C42 0.059(9) 0.016(5) 0.198(17) 0.021(8) 0.086(11) 0.011(5)
C43 0.060(8) 0.023(5) 0.124(11) -0.017(6) 0.054(8) -0.011(5)
C44 0.048(7) 0.032(5) 0.081(8) -0.006(5) 0.041(6) -0.002(5)
C45 0.013(4) 0.021(4) 0.018(4) 0.003(3) 0.006(3) -0.002(3)
C46 0.045(5) 0.027(4) 0.038(5) -0.006(4) 0.025(5) -0.006(5)
C47 0.035(5) 0.046(6) 0.032(5) 0.014(4) 0.019(5) -0.008(4)
C48 0.031(5) 0.043(5) 0.026(5) 0.005(4) 0.015(4) 0.009(4)
C49 0.032(6) 0.073(7) 0.043(6) 0.014(5) 0.017(5) -0.002(5)
C50 0.043(7) 0.067(7) 0.037(6) 0.001(5) 0.027(6) 0.017(5)
C51 0.045(7) 0.061(6) 0.042(6) -0.024(5) 0.027(5) 0.000(5)
C52 0.051(7) 0.047(5) 0.038(6) 0.000(5) 0.031(5) -0.003(5)
C53 0.029(5) 0.044(5) 0.010(5) 0.005(4) 0.006(4) 0.003(4)
C54 0.042(6) 0.025(4) 0.024(5) 0.004(4) 0.023(5) 0.005(4)
C55 0.025(5) 0.023(4) 0.035(5) -0.009(4) 0.018(4) 0.001(4)
C56 0.047(6) 0.027(5) 0.044(6) -0.008(4) 0.031(5) -0.002(4)
C57 0.049(7) 0.046(5) 0.020(5) -0.009(4) 0.014(5) 0.002(5)
C58 0.038(6) 0.052(6) 0.050(7) -0.019(5) 0.018(6) -0.006(5)
C59 0.027(6) 0.077(7) 0.044(7) -0.036(6) 0.003(5) -0.004(5)
C60 0.045(7) 0.056(6) 0.038(7) -0.027(5) 0.008(6) -0.015(5)
C61 0.057(7) 0.024(4) 0.048(6) -0.012(4) 0.030(6) -0.005(4)
C62 0.045(6) 0.028(5) 0.056(7) -0.010(4) 0.035(6) -0.013(4)
C63 0.046(6) 0.026(4) 0.053(7) -0.009(4) 0.038(6) -0.002(4)
C64 0.034(6) 0.017(4) 0.041(6) -0.003(4) 0.031(5) 0.002(4)
C65 0.021(5) 0.023(4) 0.044(6) 0.000(4) 0.024(5) -0.003(4)
C66 0.098(9) 0.037(5) 0.034(6) 0.005(5) 0.024(6) -0.006(6)
C67 0.077(9) 0.047(6) 0.059(8) -0.013(6) 0.035(7) -0.023(6)
C68 0.090(10) 0.034(6) 0.111(11) 0.002(7) 0.057(9) 0.011(7)
C69 0.053(8) 0.043(6) 0.121(12) 0.027(7) 0.030(8) 0.019(6)
C70 0.088(10) 0.046(6) 0.108(11) 0.026(7) 0.042(9) -0.004(6)
C71 0.025(4) 0.033(4) 0.027(5) -0.006(4) 0.012(4) 0.001(4)
C72 0.039(6) 0.029(5) 0.049(6) 0.010(4) 0.029(5) 0.015(4)
C73 0.030(6) 0.051(6) 0.079(8) 0.001(6) 0.034(6) -0.010(5)
C74 0.016(5) 0.048(6) 0.101(10) -0.018(6) 0.003(6) 0.003(5)
C75 0.028(5) 0.054(6) 0.060(7) -0.013(6) 0.004(5) 0.003(5)
C76 0.048(7) 0.048(6) 0.044(6) -0.013(5) 0.024(6) 0.005(5)
C77 0.042(6) 0.026(4) 0.027(5) 0.007(4) 0.016(5) 0.004(4)
C78 0.054(7) 0.044(5) 0.033(6) 0.011(4) 0.024(5) 0.022(5)
C79 0.034(7) 0.103(9) 0.027(6) 0.013(6) 0.012(5) 0.036(6)
C80 0.035(7) 0.143(11) 0.048(8) 0.023(8) 0.032(7) 0.027(8)
C81 0.035(7) 0.088(8) 0.058(8) 0.006(6) 0.029(6) 0.001(6)
C82 0.054(7) 0.048(5) 0.025(5) 0.011(4) 0.022(5) 0.005(5)
C83 0.042(4) 0.028(3) 0.038(4) 0.003(3) 0.020(3) 0.004(3)
C84 0.064(5) 0.048(4) 0.055(5) 0.011(4) 0.030(4) 0.004(4)
C85 0.078(5) 0.052(4) 0.066(5) 0.010(4) 0.035(4) 0.006(4)
C86 0.099(6) 0.068(5) 0.079(5) 0.025(4) 0.048(4) 0.006(4)
C87 0.080(5) 0.066(5) 0.062(5) 0.005(4) 0.045(4) 0.000(4)
C88 0.056(4) 0.034(4) 0.042(4) 0.006(3) 0.032(4) 0.004(3)
C89 0.028(5) 0.033(4) 0.018(4) -0.006(4) 0.008(4) 0.008(4)
C90 0.032(5) 0.055(6) 0.032(5) 0.016(5) 0.012(4) 0.011(5)
C91 0.029(6) 0.064(6) 0.035(6) -0.008(5) -0.001(5) -0.002(5)
C92 0.041(4) 0.045(4) 0.052(4) -0.006(3) 0.025(4) 0.001(3)
C93 0.042(4) 0.050(4) 0.054(5) -0.006(4) 0.016(4) 0.003(4)
C94 0.069(5) 0.076(5) 0.077(5) -0.004(4) 0.039(4) -0.008(4)
C95 0.055(5) 0.057(4) 0.056(5) -0.005(4) 0.031(4) -0.004(4)
C96 0.043(4) 0.052(4) 0.049(4) -0.007(4) 0.028(4) -0.002(4)
C97 0.019(4) 0.035(3) 0.035(4) -0.004(3) 0.015(3) 0.006(3)
C98 0.023(3) 0.031(3) 0.032(4) -0.006(3) 0.015(3) 0.009(3)
C99 0.016(4) 0.033(4) 0.023(4) -0.002(4) 0.016(3) -0.006(4)
C100 0.035(5) 0.034(4) 0.025(5) 0.006(4) 0.020(4) 0.005(4)
C101 0.036(5) 0.051(5) 0.041(5) -0.010(5) 0.024(5) 0.007(5)
C102 0.047(7) 0.063(6) 0.051(7) 0.001(5) 0.038(6) 0.012(5)
C103 0.071(8) 0.037(5) 0.043(7) 0.004(5) 0.043(6) 0.015(5)
C104 0.070(7) 0.033(5) 0.036(5) 0.004(4) 0.031(5) 0.006(5)
C105 0.059(7) 0.041(5) 0.030(6) 0.004(4) 0.031(5) 0.006(5)
C106 0.045(5) 0.043(5) 0.018(4) 0.005(4) 0.013(4) 0.017(4)
C107 0.034(5) 0.033(5) 0.026(5) 0.007(4) 0.020(4) 0.012(4)
C108 0.040(6) 0.023(4) 0.030(5) 0.011(4) 0.021(5) 0.004(4)
C109 0.019(6) 0.055(6) 0.026(6) 0.013(5) 0.004(5) 0.004(4)
C110 0.093(9) 0.083(8) 0.041(7) 0.024(6) 0.044(7) 0.055(7)
C111 0.066(9) 0.122(10) 0.036(7) 0.006(7) 0.027(6) 0.015(8)
C112 0.079(10) 0.084(9) 0.112(12) 0.074(9) 0.034(10) 0.033(8)
C113 0.180(16) 0.049(7) 0.031(7) 0.003(6) 0.003(9) 0.016(8)
C114 0.095(10) 0.049(6) 0.041(7) 0.014(5) 0.003(7) 0.024(6)
C115 0.045(6) 0.020(4) 0.033(5) 0.006(4) 0.027(5) 0.014(4)
C116 0.021(5) 0.034(4) 0.026(5) 0.001(4) 0.003(4) 0.005(4)
C117 0.058(7) 0.044(5) 0.035(6) -0.003(5) 0.023(6) -0.006(5)
C118 0.083(9) 0.034(5) 0.055(7) -0.007(5) 0.042(7) 0.006(5)
C119 0.054(7) 0.052(6) 0.049(7) -0.003(5) 0.032(6) 0.018(5)
C120 0.061(8) 0.045(6) 0.046(7) 0.002(5) 0.038(6) 0.014(5)
C121 0.025(5) 0.041(5) 0.025(5) 0.000(4) 0.019(4) 0.010(4)
C122 0.041(6) 0.036(5) 0.043(6) 0.004(4) 0.030(5) 0.005(4)
C123 0.048(7) 0.039(5) 0.069(8) 0.007(5) 0.039(6) -0.007(5)
C124 0.082(9) 0.038(6) 0.084(9) -0.021(6) 0.048(8) -0.014(6)
C125 0.049(7) 0.052(6) 0.036(6) -0.011(5) 0.021(5) -0.017(5)
C126 0.057(7) 0.033(5) 0.041(6) -0.001(4) 0.030(6) -0.007(5)
C127 0.028(4) 0.029(3) 0.023(4) -0.005(3) 0.020(3) -0.001(3)
C128 0.022(5) 0.041(5) 0.048(6) 0.007(4) 0.011(5) 0.011(4)
C129 0.047(7) 0.039(5) 0.054(7) 0.006(5) 0.013(6) 0.016(5)
C130 0.045(7) 0.053(6) 0.027(6) 0.012(5) 0.017(5) 0.027(5)
C131 0.033(6) 0.048(5) 0.039(6) 0.001(5) 0.017(5) 0.006(5)
C132 0.040(6) 0.035(5) 0.028(5) 0.006(4) 0.023(5) 0.007(4)
C200 0.102(13) 0.090(10) 0.215(18) -0.033(11) 0.081(13) 0.009(9)
Cl21 0.171(5) 0.158(4) 0.329(7) 0.078(4) 0.200(5) 0.044(4)
Cl22 0.110(3) 0.260(5) 0.066(2) -0.021(3) 0.031(2) 0.066(4)
C300 0.22(2) 0.061(8) 0.081(11) -0.003(7) 0.047(12) 0.002(10)
Cl31 0.254(8) 0.127(4) 0.317(9) -0.023(4) 0.188(7) -0.004(4)
Cl32 0.338(8) 0.100(3) 0.133(4) 0.002(3) 0.133(5) 0.034(4)

loop_
_atom_type_symbol
_atom_type_description
_atom_type_scat_dispersion_real
_atom_type_scat_dispersion_imag
_atom_type_scat_source
C C 0.0033 0.0016 'International Tables Vol C Tables 4.2.6.8 and 6.1.1.4'
H H 0.0000 0.0000 'International Tables Vol C Tables 4.2.6.8 and 6.1.1.4'
O O 0.0106 0.0060 'International Tables Vol C Tables 4.2.6.8 and 6.1.1.4'
F F 0.0171 0.0103 'International Tables Vol C Tables 4.2.6.8 and 6.1.1.4'
P P 0.1023 0.0942 'International Tables Vol C Tables 4.2.6.8 and 6.1.1.4'
Cl Cl 0.1484 0.1585 'International Tables Vol C Tables 4.2.6.8 and 6.1.1.4'
Rh Rh -1.1178 0.9187 'International Tables Vol C Tables 4.2.6.8 and 6.1.1.4'
S S 0.1246 0.1234 'International Tables Vol C Tables 4.2.6.8 and 6.1.1.4'

loop_
_geom_angle_atom_site_label_1
_geom_angle_atom_site_label_2
_geom_angle_atom_site_label_3
_geom_angle
P12 Rh1 P11 89.79(8)
P12 Rh1 Cl1 173.84(8)
P11 Rh1 Cl1 96.05(7)
P12 Rh1 Cl2 96.52(7)
P11 Rh1 Cl2 173.52(8)
Cl1 Rh1 Cl2 77.70(6)
P12 Rh1 Rh2 129.33(6)
P11 Rh1 Rh2 126.17(6)
Cl1 Rh1 Rh2 47.73(5)
Cl2 Rh1 Rh2 48.04(5)
P12 Rh1 Rh3 126.91(6)
P11 Rh1 Rh3 129.18(6)
Cl1 Rh1 Rh3 47.31(5)
Cl2 Rh1 Rh3 47.08(5)
Rh2 Rh1 Rh3 59.81(3)
P21 Rh2 P22 89.77(8)
P21 Rh2 Cl1 96.61(7)
P22 Rh2 Cl1 173.59(8)
P21 Rh2 Cl2 173.86(8)
P22 Rh2 Cl2 95.91(8)
Cl1 Rh2 Cl2 77.73(7)
P21 Rh2 Rh1 129.33(6)
P22 Rh2 Rh1 126.87(7)
Cl1 Rh2 Rh1 47.84(5)
Cl2 Rh2 Rh1 47.97(5)
P21 Rh2 Rh3 126.67(6)
P22 Rh2 Rh3 127.93(6)
Cl1 Rh2 Rh3 47.76(5)
Cl2 Rh2 Rh3 47.51(5)
Rh1 Rh2 Rh3 60.65(2)
P31 Rh3 P32 90.20(8)
P31 Rh3 Cl2 172.73(8)
P32 Rh3 Cl2 97.00(7)
P31 Rh3 Cl1 94.85(8)
P32 Rh3 Cl1 174.43(8)
Cl2 Rh3 Cl1 77.91(7)
P31 Rh3 Rh2 127.04(6)
P32 Rh3 Rh2 130.04(6)
Cl2 Rh3 Rh2 47.94(5)
Cl1 Rh3 Rh2 47.58(5)
P31 Rh3 Rh1 126.55(7)
P32 Rh3 Rh1 127.43(7)
Cl2 Rh3 Rh1 47.43(5)
Cl1 Rh3 Rh1 47.24(6)
Rh2 Rh3 Rh1 59.55(3)
Rh2 Cl1 Rh1 84.43(7)
Rh2 Cl1 Rh3 84.65(6)
Rh1 Cl1 Rh3 85.44(7)
Rh3 Cl2 Rh1 85.50(6)
Rh3 Cl2 Rh2 84.55(7)
Rh1 Cl2 Rh2 83.99(6)
C21 P11 C27 104.8(4)
C21 P11 C01 101.7(3)
C27 P11 C01 103.9(4)
C21 P11 Rh1 112.6(3)
C27 P11 Rh1 114.1(2)
C01 P11 Rh1 118.2(2)
C33 P12 C20 108.5(4)
C33 P12 C39 104.4(4)
C20 P12 C39 100.7(4)
C33 P12 Rh1 113.3(3)
C20 P12 Rh1 113.4(2)
C39 P12 Rh1 115.5(3)
C71 P21 C65 103.1(4)
C71 P21 C45 107.3(3)
C65 P21 C45 102.4(3)
C71 P21 Rh2 113.2(3)
C65 P21 Rh2 116.4(3)
C45 P21 Rh2 113.2(2)
C77 P22 C83 103.5(4)
C77 P22 C64 105.3(4)
C83 P22 C64 102.2(4)
C77 P22 Rh2 115.9(3)
C83 P22 Rh2 112.7(3)
C64 P22 Rh2 115.7(2)
C115 P31 C109 103.4(4)
C115 P31 C89 107.7(4)
C109 P31 C89 100.7(4)
C115 P31 Rh3 113.3(3)
C109 P31 Rh3 115.3(3)
C89 P31 Rh3 115.1(2)
C121 P32 C127 104.5(4)
C121 P32 C108 105.1(4)
C127 P32 C108 100.4(4)
C121 P32 Rh3 116.1(3)
C127 P32 Rh3 114.5(3)
C108 P32 Rh3 114.4(2)
C10 C01 C2 118.7(8)
C10 C01 P11 123.4(6)
C2 C01 P11 117.3(6)
C3 C2 C01 119.7(8)
C3 C2 H2A 120.1
C01 C2 H2A 120.1
C2 C3 C4 124.1(9)
C2 C3 H3A 118.0
C4 C3 H3A 118.0
C3 C4 C5 123.2(10)
C3 C4 C9 117.3(8)
C5 C4 C9 119.5(10)
C6 C5 C4 121.3(11)
C6 C5 H5A 119.3
C4 C5 H5A 119.3
C5 C6 C7 119.4(10)
C5 C6 H6A 120.3
C7 C6 H6A 120.3
C8 C7 C6 119.8(10)
C8 C7 H7A 120.1
C6 C7 H7A 120.1
C7 C8 C9 120.8(9)
C7 C8 H8A 119.6
C9 C8 H8A 119.6
C8 C9 C4 118.9(8)
C8 C9 C10 120.9(8)
C4 C9 C10 119.9(8)
C01 C10 C9 120.2(8)
C01 C10 C11 120.7(8)
C9 C10 C11 119.2(7)
C20 C11 C12 121.5(7)
C20 C11 C10 120.2(7)
C12 C11 C10 118.1(6)
C13 C12 C11 124.3(8)
C13 C12 C17 116.4(8)
C11 C12 C17 119.2(7)
C14 C13 C12 121.7(9)
C14 C13 H13A 119.2
C12 C13 H13A 119.2
C13 C14 C15 122.7(8)
C13 C14 H14A 118.6
C15 C14 H14A 118.6
C16 C15 C14 118.2(8)
C16 C15 H15A 120.9
C14 C15 H15A 120.9
C15 C16 C17 120.8(9)
C15 C16 H16A 119.6
C17 C16 H16A 119.6
C16 C17 C18 121.3(8)
C16 C17 C12 119.9(8)
C18 C17 C12 118.7(8)
C19 C18 C17 119.9(8)
C19 C18 H18A 120.1
C17 C18 H18A 120.1
C18 C19 C20 123.3(7)
C18 C19 H19A 118.3
C20 C19 H19A 118.3
C11 C20 C19 117.0(7)
C11 C20 P12 123.7(6)
C19 C20 P12 118.6(5)
C22 C21 C26 116.0(8)
C22 C21 P11 118.4(6)
C26 C21 P11 125.4(7)
C21 C22 C23 121.5(8)
C21 C22 H22A 119.2
C23 C22 H22A 119.2
C22 C23 C24 120.4(9)
C22 C23 H23A 119.8
C24 C23 H23A 119.8
C25 C24 C23 118.7(9)
C25 C24 H24A 120.6
C23 C24 H24A 120.6
C24 C25 C26 121.2(9)
C24 C25 H25A 119.4
C26 C25 H25A 119.4
C25 C26 C21 122.1(9)
C25 C26 H26A 119.0
C21 C26 H26A 119.0
C28 C27 C32 118.7(8)
C28 C27 P11 117.4(6)
C32 C27 P11 123.8(6)
C27 C28 C29 118.5(8)
C27 C28 H28A 120.7
C29 C28 H28A 120.7
C30 C29 C28 122.2(9)
C30 C29 H29A 118.9
C28 C29 H29A 118.9
C29 C30 C31 119.2(9)
C29 C30 H30A 120.4
C31 C30 H30A 120.4
C32 C31 C30 118.3(9)
C32 C31 H31A 120.9
C30 C31 H31A 120.9
C31 C32 C27 123.0(8)
C31 C32 H32A 118.5
C27 C32 H32A 118.5
C34 C33 C38 117.6(8)
C34 C33 P12 117.2(6)
C38 C33 P12 125.1(6)
C33 C34 C35 121.2(8)
C33 C34 H34A 119.4
C35 C34 H34A 119.4
C36 C35 C34 119.7(9)
C36 C35 H35A 120.2
C34 C35 H35A 120.2
C35 C36 C37 120.9(9)
C35 C36 H36A 119.5
C37 C36 H36A 119.5
C38 C37 C36 118.6(9)
C38 C37 H37A 120.7
C36 C37 H37A 120.7
C37 C38 C33 121.9(9)
C37 C38 H38A 119.0
C33 C38 H38A 119.0
C44 C39 C40 117.5(9)
C44 C39 P12 117.6(7)
C40 C39 P12 124.3(8)
C41 C40 C39 122.2(11)
C41 C40 H40A 118.9
C39 C40 H40A 118.9
C40 C41 C42 118.1(11)
C40 C41 H41A 120.9
C42 C41 H41A 120.9
C43 C42 C41 122.9(10)
C43 C42 H42A 118.6
C41 C42 H42A 118.6
C42 C43 C44 117.4(11)
C42 C43 H43A 121.3
C44 C43 H43A 121.3
C39 C44 C43 121.7(10)
C39 C44 H44A 119.1
C43 C44 H44A 119.1
C54 C45 C46 118.5(7)
C54 C45 P21 123.4(5)
C46 C45 P21 116.6(5)
C47 C46 C45 121.1(7)
C47 C46 H46A 119.5
C45 C46 H46A 119.5
C46 C47 C48 120.4(8)
C46 C47 H47A 119.8
C48 C47 H47A 119.8
C53 C48 C49 121.4(8)
C53 C48 C47 119.8(8)
C49 C48 C47 118.8(8)
C50 C49 C48 117.6(9)
C50 C49 H49A 121.2
C48 C49 H49A 121.2
C51 C50 C49 120.2(9)
C51 C50 H50A 119.9
C49 C50 H50A 119.9
C52 C51 C50 121.5(9)
C52 C51 H51A 119.3
C50 C51 H51A 119.3
C51 C52 C53 121.3(9)
C51 C52 H52A 119.4
C53 C52 H52A 119.4
C48 C53 C52 118.1(8)
C48 C53 C54 119.3(7)
C52 C53 C54 122.6(8)
C45 C54 C53 120.8(7)
C45 C54 C55 118.4(7)
C53 C54 C55 120.8(7)
C64 C55 C56 122.2(8)
C64 C55 C54 119.1(7)
C56 C55 C54 118.7(7)
C57 C56 C55 122.4(8)
C57 C56 C61 118.5(9)
C55 C56 C61 118.7(8)
C58 C57 C56 120.5(10)
C58 C57 H57A 119.8
C56 C57 H57A 119.8
C57 C58 C59 123.2(10)
C57 C58 H58A 118.4
C59 C58 H58A 118.4
C60 C59 C58 117.6(9)
C60 C59 H59A 121.2
C58 C59 H59A 121.2
C59 C60 C61 120.1(10)
C59 C60 H60A 119.9
C61 C60 H60A 119.9
C62 C61 C60 120.7(9)
C62 C61 C56 119.2(9)
C60 C61 C56 120.1(9)
C63 C62 C61 121.6(8)
C63 C62 H62A 119.2
C61 C62 H62A 119.2
C62 C63 C64 119.4(8)
C62 C63 H63A 120.3
C64 C63 H63A 120.3
C55 C64 C63 118.8(8)
C55 C64 P22 122.5(6)
C63 C64 P22 117.7(6)
C70 C65 C66 117.2(8)
C70 C65 P21 124.6(7)
C66 C65 P21 118.2(7)
C65 C66 C67 120.4(10)
C65 C66 H66A 119.8
C67 C66 H66A 119.8
C68 C67 C66 118.2(10)
C68 C67 H67A 120.9
C66 C67 H67A 120.9
C69 C68 C67 122.2(11)
C69 C68 H68A 118.9
C67 C68 H68A 118.9
C68 C69 C70 120.3(11)
C68 C69 H69A 119.9
C70 C69 H69A 119.9
C65 C70 C69 121.4(11)
C65 C70 H70A 119.3
C69 C70 H70A 119.3
C76 C71 C72 114.9(8)
C76 C71 P21 125.1(7)
C72 C71 P21 119.9(6)
C73 C72 C71 123.0(9)
C73 C72 H72A 118.5
C71 C72 H72A 118.5
C74 C73 C72 120.4(10)
C74 C73 H73A 119.8
C72 C73 H73A 119.8
C73 C74 C75 118.3(9)
C73 C74 H74A 120.8
C75 C74 H74A 120.8
C76 C75 C74 120.9(9)
C76 C75 H75A 119.5
C74 C75 H75A 119.5
C75 C76 C71 122.5(9)
C75 C76 H76A 118.8
C71 C76 H76A 118.8
C78 C77 C82 114.8(9)
C78 C77 P22 123.4(7)
C82 C77 P22 121.8(7)
C77 C78 C79 121.6(10)
C77 C78 H78A 119.2
C79 C78 H78A 119.2
C80 C79 C78 120.7(10)
C80 C79 H79A 119.7
C78 C79 H79A 119.7
C79 C80 C81 119.9(10)
C79 C80 H80A 120.0
C81 C80 H80A 120.0
C82 C81 C80 118.9(10)
C82 C81 H81A 120.5
C80 C81 H81A 120.5
C81 C82 C77 124.1(9)
C81 C82 H82A 118.0
C77 C82 H82A 118.0
C88 C83 C84 118.6(8)
C88 C83 P22 119.2(7)
C84 C83 P22 122.3(7)
C85 C84 C83 119.0(10)
C85 C84 H84A 120.5
C83 C84 H84A 120.5
C86 C85 C84 121.7(11)
C86 C85 H85A 119.2
C84 C85 H85A 119.2
C85 C86 C87 120.4(11)
C85 C86 H86A 119.8
C87 C86 H86A 119.8
C88 C87 C86 119.2(11)
C88 C87 H87A 120.4
C86 C87 H87A 120.4
C87 C88 C83 121.0(9)
C87 C88 H88A 119.5
C83 C88 H88A 119.5
C98 C89 C90 117.4(7)
C98 C89 P31 121.3(6)
C90 C89 P31 121.0(6)
C91 C90 C89 123.3(8)
C91 C90 H90A 118.3
C89 C90 H90A 118.3
C90 C91 C92 120.5(9)
C90 C91 H91A 119.8
C92 C91 H91A 119.8
C97 C92 C93 119.2(9)
C97 C92 C91 117.4(8)
C93 C92 C91 123.5(9)
C94 C93 C92 120.2(10)
C94 C93 H93A 119.9
C92 C93 H93A 119.9
C93 C94 C95 122.0(12)
C93 C94 H94A 119.0
C95 C94 H94A 119.0
C94 C95 C96 119.8(11)
C94 C95 H95A 120.1
C96 C95 H95A 120.1
C95 C96 C97 122.5(10)
C95 C96 H96A 118.7
C97 C96 H96A 118.7
C96 C97 C92 116.2(8)
C96 C97 C98 123.7(8)
C92 C97 C98 120.1(8)
C89 C98 C97 121.2(7)
C89 C98 C99 120.4(7)
C97 C98 C99 118.3(7)
C108 C99 C100 119.8(7)
C108 C99 C98 122.1(7)
C100 C99 C98 118.1(6)
C101 C100 C105 119.9(8)
C101 C100 C99 121.6(8)
C105 C100 C99 118.4(7)
C102 C101 C100 119.6(9)
C102 C101 H10A 120.2
C100 C101 H10A 120.2
C101 C102 C103 121.7(9)
C101 C102 H10B 119.1
C103 C102 H10B 119.1
C104 C103 C102 120.4(9)
C104 C103 H10C 119.8
C102 C103 H10C 119.8
C103 C104 C105 120.1(9)
C103 C104 H10D 120.0
C105 C104 H10D 120.0
C106 C105 C100 120.3(8)
C106 C105 C104 121.4(9)
C100 C105 C104 118.3(8)
C107 C106 C105 119.8(8)
C107 C106 H10E 120.1
C105 C106 H10E 120.1
C106 C107 C108 122.5(8)
C106 C107 H10F 118.7
C108 C107 H10F 118.7
C99 C108 C107 119.1(7)
C99 C108 P32 120.7(6)
C107 C108 P32 119.0(6)
C114 C109 C110 117.2(9)
C114 C109 P31 126.2(8)
C110 C109 P31 116.5(7)
C111 C110 C109 120.8(9)
C111 C110 H11A 119.6
C109 C110 H11A 119.6
C110 C111 C112 118.5(11)
C110 C111 H11B 120.8
C112 C111 H11B 120.8
C113 C112 C111 121.2(11)
C113 C112 H11D 119.4
C111 C112 H11D 119.4
C114 C113 C112 116.0(11)
C114 C113 H11E 122.0
C112 C113 H11E 122.0
C109 C114 C113 126.2(11)
C109 C114 H11F 116.9
C113 C114 H11F 116.9
C120 C115 C116 118.8(8)
C120 C115 P31 122.9(7)
C116 C115 P31 118.2(6)
C115 C116 C117 120.5(8)
C115 C116 H11G 119.8
C117 C116 H11G 119.8
C118 C117 C116 118.6(10)
C118 C117 H11H 120.7
C116 C117 H11H 120.7
C117 C118 C119 121.0(9)
C117 C118 H11I 119.5
C119 C118 H11I 119.5
C120 C119 C118 120.5(9)
C120 C119 H11J 119.7
C118 C119 H11J 119.7
C119 C120 C115 120.3(10)
C119 C120 H12A 119.8
C115 C120 H12A 119.8
C126 C121 C122 118.1(8)
C126 C121 P32 118.2(7)
C122 C121 P32 123.7(7)
C123 C122 C121 119.6(9)
C123 C122 H12B 120.2
C121 C122 H12B 120.2
C124 C123 C122 120.9(9)
C124 C123 H12C 119.5
C122 C123 H12C 119.5
C125 C124 C123 122.1(10)
C125 C124 H12D 119.0
C123 C124 H12D 119.0
C124 C125 C126 118.2(10)
C124 C125 H12E 120.9
C126 C125 H12E 120.9
C121 C126 C125 121.0(9)
C121 C126 H12F 119.5
C125 C126 H12F 119.5
C128 C127 C132 115.6(7)
C128 C127 P32 125.3(6)
C132 C127 P32 118.5(6)
C129 C128 C127 122.3(9)
C129 C128 H12G 118.9
C127 C128 H12G 118.9
C128 C129 C130 121.9(9)
C128 C129 H12H 119.0
C130 C129 H12H 119.0
C129 C130 C131 117.7(8)
C129 C130 H13B 121.1
C131 C130 H13B 121.1
C132 C131 C130 119.7(9)
C132 C131 H13C 120.1
C130 C131 H13C 120.1
C131 C132 C127 122.6(8)
C131 C132 H13D 118.7
C127 C132 H13D 118.7
Cl21 C200 Cl22 112.0(8)
Cl21 C200 H20A 109.2
Cl22 C200 H20A 109.2
Cl21 C200 H20B 109.2
Cl22 C200 H20B 109.2
H20A C200 H20B 107.9
Cl32 C300 Cl31 120.0(10)
Cl32 C300 H30B 107.3
Cl31 C300 H30B 107.3
Cl32 C300 H30C 107.3
Cl31 C300 H30C 107.3
H30B C300 H30C 106.9
O2 S1 O1 116.3(9)
O2 S1 O3 114.2(9)
O1 S1 O3 112.7(9)
O2 S1 C1 91.6(6)
O1 S1 C1 120.4(18)
O3 S1 C1 99.1(16)
F3 C1 F1 104.4(10)
F3 C1 F2 104.6(10)
F1 C1 F2 103.7(10)
F3 C1 S1 114.7(10)
F1 C1 S1 114.1(10)
F2 C1 S1 114.1(10)
O2' S1' O3' 120.8(6)
O2' S1' O1' 122.2(6)
O3' S1' O1' 114.8(6)
O2' S1' C1' 94.1(10)
O3' S1' C1' 99.9(11)
O1' S1' C1' 90.6(6)
F2' C1' F1' 102.2(9)
F2' C1' F3' 101.3(9)
F1' C1' F3' 101.3(9)
F2' C1' S1' 112.5(9)
F1' C1' S1' 115.6(12)
F3' C1' S1' 121.4(12)

loop_
_geom_bond_atom_site_label_1
_geom_bond_atom_site_label_2
_geom_bond_distance
Rh1 P12 2.202(2)
Rh1 P11 2.226(2)
Rh1 Cl1 2.427(2)
Rh1 Cl2 2.4336(19)
Rh1 Rh2 3.2582(14)
Rh1 Rh3 3.2944(11)
Rh2 P21 2.212(2)
Rh2 P22 2.221(2)
Rh2 Cl1 2.4224(19)
Rh2 Cl2 2.436(2)
Rh2 Rh3 3.2669(11)
Rh3 P31 2.212(2)
Rh3 P32 2.226(2)
Rh3 Cl2 2.420(2)
Rh3 Cl1 2.429(2)
P11 C21 1.819(9)
P11 C27 1.827(8)
P11 C01 1.838(8)
P12 C33 1.819(8)
P12 C20 1.822(8)
P12 C39 1.841(8)
P21 C71 1.797(8)
P21 C65 1.836(8)
P21 C45 1.840(7)
P22 C77 1.773(9)
P22 C83 1.836(8)
P22 C64 1.837(9)
P31 C115 1.821(8)
P31 C109 1.823(9)
P31 C89 1.832(8)
P32 C121 1.819(9)
P32 C127 1.824(8)
P32 C108 1.854(8)
C01 C10 1.366(10)
C01 C2 1.454(10)
C2 C3 1.336(11)
C2 H2A 0.9500
C3 C4 1.391(12)
C3 H3A 0.9500
C4 C5 1.404(13)
C4 C9 1.413(12)
C5 C6 1.358(14)
C5 H5A 0.9500
C6 C7 1.421(13)
C6 H6A 0.9500
C7 C8 1.388(12)
C7 H7A 0.9500
C8 C9 1.391(12)
C8 H8A 0.9500
C9 C10 1.447(11)
C10 C11 1.503(10)
C11 C20 1.393(10)
C11 C12 1.426(11)
C12 C13 1.403(10)
C12 C17 1.433(11)
C13 C14 1.338(11)
C13 H13A 0.9500
C14 C15 1.394(12)
C14 H14A 0.9500
C15 C16 1.370(11)
C15 H15A 0.9500
C16 C17 1.408(11)
C16 H16A 0.9500
C17 C18 1.422(11)
C18 C19 1.358(10)
C18 H18A 0.9500
C19 C20 1.429(10)
C19 H19A 0.9500
C21 C22 1.366(11)
C21 C26 1.390(10)
C22 C23 1.372(10)
C22 H22A 0.9500
C23 C24 1.373(11)
C23 H23A 0.9500
C24 C25 1.334(12)
C24 H24A 0.9500
C25 C26 1.352(11)
C25 H25A 0.9500
C26 H26A 0.9500
C27 C28 1.370(10)
C27 C32 1.379(10)
C28 C29 1.407(12)
C28 H28A 0.9500
C29 C30 1.351(11)
C29 H29A 0.9500
C30 C31 1.398(11)
C30 H30A 0.9500
C31 C32 1.369(11)
C31 H31A 0.9500
C32 H32A 0.9500
C33 C34 1.385(11)
C33 C38 1.387(10)
C34 C35 1.387(11)
C34 H34A 0.9500
C35 C36 1.355(11)
C35 H35A 0.9500
C36 C37 1.391(13)
C36 H36A 0.9500
C37 C38 1.376(12)
C37 H37A 0.9500
C38 H38A 0.9500
C39 C44 1.386(12)
C39 C40 1.393(12)
C40 C41 1.351(13)
C40 H40A 0.9500
C41 C42 1.399(16)
C41 H41A 0.9500
C42 C43 1.350(15)
C42 H42A 0.9500
C43 C44 1.405(11)
C43 H43A 0.9500
C44 H44A 0.9500
C45 C54 1.391(9)
C45 C46 1.434(10)
C46 C47 1.367(10)
C46 H46A 0.9500
C47 C48 1.432(10)
C47 H47A 0.9500
C48 C53 1.384(11)
C48 C49 1.410(12)
C49 C50 1.405(11)
C49 H49A 0.9500
C50 C51 1.361(12)
C50 H50A 0.9500
C51 C52 1.349(12)
C51 H51A 0.9500
C52 C53 1.391(11)
C52 H52A 0.9500
C53 C54 1.440(11)
C54 C55 1.497(10)
C55 C64 1.382(10)
C55 C56 1.420(11)
C56 C57 1.392(11)
C56 C61 1.420(12)
C57 C58 1.330(11)
C57 H57A 0.9500
C58 C59 1.428(12)
C58 H58A 0.9500
C59 C60 1.372(13)
C59 H59A 0.9500
C60 C61 1.417(12)
C60 H60A 0.9500
C61 C62 1.413(12)
C62 C63 1.391(11)
C62 H62A 0.9500
C63 C64 1.444(11)
C63 H63A 0.9500
C65 C70 1.357(13)
C65 C66 1.373(12)
C66 C67 1.411(12)
C66 H66A 0.9500
C67 C68 1.359(14)
C67 H67A 0.9500
C68 C69 1.276(14)
C68 H68A 0.9500
C69 C70 1.400(13)
C69 H69A 0.9500
C70 H70A 0.9500
C71 C76 1.386(10)
C71 C72 1.390(10)
C72 C73 1.377(11)
C72 H72A 0.9500
C73 C74 1.348(13)
C73 H73A 0.9500
C74 C75 1.385(13)
C74 H74A 0.9500
C75 C76 1.361(11)
C75 H75A 0.9500
C76 H76A 0.9500
C77 C78 1.392(11)
C77 C82 1.405(11)
C78 C79 1.401(13)
C78 H78A 0.9500
C79 C80 1.347(14)
C79 H79A 0.9500
C80 C81 1.386(14)
C80 H80A 0.9500
C81 C82 1.358(12)
C81 H81A 0.9500
C82 H82A 0.9500
C83 C88 1.383(12)
C83 C84 1.396(12)
C84 C85 1.391(12)
C84 H84A 0.9500
C85 C86 1.330(15)
C85 H85A 0.9500
C86 C87 1.386(14)
C86 H86A 0.9500
C87 C88 1.379(11)
C87 H87A 0.9500
C88 H88A 0.9500
C89 C98 1.388(10)
C89 C90 1.397(10)
C90 C91 1.364(11)
C90 H90A 0.9500
C91 C92 1.431(12)
C91 H91A 0.9500
C92 C97 1.408(11)
C92 C93 1.428(12)
C93 C94 1.310(14)
C93 H93A 0.9500
C94 C95 1.346(14)
C94 H94A 0.9500
C95 C96 1.359(12)
C95 H95A 0.9500
C96 C97 1.391(12)
C96 H96A 0.9500
C97 C98 1.431(10)
C98 C99 1.491(9)
C99 C108 1.386(10)
C99 C100 1.455(9)
C100 C101 1.401(10)
C100 C105 1.405(11)
C101 C102 1.364(11)
C101 H10A 0.9500
C102 C103 1.400(12)
C102 H10B 0.9500
C103 C104 1.336(12)
C103 H10C 0.9500
C104 C105 1.454(11)
C104 H10D 0.9500
C105 C106 1.400(11)
C106 C107 1.363(9)
C106 H10E 0.9500
C107 C108 1.396(11)
C107 H10F 0.9500
C109 C114 1.342(12)
C109 C110 1.389(12)
C110 C111 1.386(13)
C110 H11A 0.9500
C111 C112 1.416(15)
C111 H11B 0.9500
C112 C113 1.377(16)
C112 H11D 0.9500
C113 C114 1.376(13)
C113 H11E 0.9500
C114 H11F 0.9500
C115 C120 1.384(11)
C115 C116 1.398(11)
C116 C117 1.401(11)
C116 H11G 0.9500
C117 C118 1.366(12)
C117 H11H 0.9500
C118 C119 1.377(13)
C118 H11I 0.9500
C119 C120 1.366(11)
C119 H11J 0.9500
C120 H12A 0.9500
C121 C126 1.385(11)
C121 C122 1.399(11)
C122 C123 1.368(12)
C122 H12B 0.9500
C123 C124 1.354(13)
C123 H12C 0.9500
C124 C125 1.339(13)
C124 H12D 0.9500
C125 C126 1.409(11)
C125 H12E 0.9500
C126 H12F 0.9500
C127 C128 1.391(10)
C127 C132 1.399(10)
C128 C129 1.346(11)
C128 H12G 0.9500
C129 C130 1.380(12)
C129 H12H 0.9500
C130 C131 1.392(11)
C130 H13B 0.9500
C131 C132 1.375(11)
C131 H13C 0.9500
C132 H13D 0.9500
C200 Cl21 1.607(15)
C200 Cl22 1.762(13)
C200 H20A 0.9900
C200 H20B 0.9900
C300 Cl32 1.545(14)
C300 Cl31 1.766(18)
C300 H30B 0.9900
C300 H30C 0.9900
S1 O2 1.611(10)
S1 O1 1.631(10)
S1 O3 1.653(10)
S1 C1 1.724(10)
C1 F3 1.335(10)
C1 F1 1.342(10)
C1 F2 1.348(10)
S1' O2' 1.555(9)
S1' O3' 1.622(9)
S1' O1' 1.629(9)
S1' C1' 1.739(9)
C1' F2' 1.346(9)
C1' F1' 1.348(10)
C1' F3' 1.365(10)

loop_
_geom_torsion_atom_site_label_1
_geom_torsion_atom_site_label_2
_geom_torsion_atom_site_label_3
_geom_torsion_atom_site_label_4
_geom_torsion
P12 Rh1 Rh2 P21 -129.91(11)
P11 Rh1 Rh2 P21 -3.54(11)
Cl1 Rh1 Rh2 P21 57.24(10)
Cl2 Rh1 Rh2 P21 172.71(11)
Rh3 Rh1 Rh2 P21 115.15(8)
P12 Rh1 Rh2 P22 -2.44(11)
P11 Rh1 Rh2 P22 123.93(11)
Cl1 Rh1 Rh2 P22 -175.29(11)
Cl2 Rh1 Rh2 P22 -59.82(10)
Rh3 Rh1 Rh2 P22 -117.38(8)
P12 Rh1 Rh2 Cl1 172.85(11)
P11 Rh1 Rh2 Cl1 -60.77(10)
Cl2 Rh1 Rh2 Cl1 115.48(9)
Rh3 Rh1 Rh2 Cl1 57.92(7)
P12 Rh1 Rh2 Cl2 57.37(10)
P11 Rh1 Rh2 Cl2 -176.25(10)
Cl1 Rh1 Rh2 Cl2 -115.48(9)
Rh3 Rh1 Rh2 Cl2 -57.56(7)
P12 Rh1 Rh2 Rh3 114.93(8)
P11 Rh1 Rh2 Rh3 -118.69(8)
Cl1 Rh1 Rh2 Rh3 -57.92(7)
Cl2 Rh1 Rh2 Rh3 57.56(6)
P21 Rh2 Rh3 P31 -4.26(11)
P22 Rh2 Rh3 P31 -129.30(11)
Cl1 Rh2 Rh3 P31 56.92(11)
Cl2 Rh2 Rh3 P31 173.18(11)
Rh1 Rh2 Rh3 P31 114.95(8)
P21 Rh2 Rh3 P32 125.53(11)
P22 Rh2 Rh3 P32 0.49(12)
Cl1 Rh2 Rh3 P32 -173.30(11)
Cl2 Rh2 Rh3 P32 -57.04(10)
Rh1 Rh2 Rh3 P32 -115.27(9)
P21 Rh2 Rh3 Cl2 -177.43(10)
P22 Rh2 Rh3 Cl2 57.53(11)
Cl1 Rh2 Rh3 Cl2 -116.26(10)
Rh1 Rh2 Rh3 Cl2 -58.23(7)
P21 Rh2 Rh3 Cl1 -61.18(10)
P22 Rh2 Rh3 Cl1 173.78(11)
Cl2 Rh2 Rh3 Cl1 116.26(10)
Rh1 Rh2 Rh3 Cl1 58.03(7)
P21 Rh2 Rh3 Rh1 -119.20(8)
P22 Rh2 Rh3 Rh1 115.76(9)
Cl1 Rh2 Rh3 Rh1 -58.03(7)
Cl2 Rh2 Rh3 Rh1 58.23(7)
P12 Rh1 Rh3 P31 125.60(10)
P11 Rh1 Rh3 P31 -1.72(11)
Cl1 Rh1 Rh3 P31 -57.19(10)
Cl2 Rh1 Rh3 P31 -174.71(11)
Rh2 Rh1 Rh3 P31 -115.72(8)
P12 Rh1 Rh3 P32 0.64(11)
P11 Rh1 Rh3 P32 -126.68(11)
Cl1 Rh1 Rh3 P32 177.86(10)
Cl2 Rh1 Rh3 P32 60.34(10)
Rh2 Rh1 Rh3 P32 119.33(8)
P12 Rh1 Rh3 Cl2 -59.69(10)
P11 Rh1 Rh3 Cl2 172.99(11)
Cl1 Rh1 Rh3 Cl2 117.52(9)
Rh2 Rh1 Rh3 Cl2 58.99(7)
P12 Rh1 Rh3 Cl1 -177.22(10)
P11 Rh1 Rh3 Cl1 55.46(10)
Cl2 Rh1 Rh3 Cl1 -117.52(9)
Rh2 Rh1 Rh3 Cl1 -58.53(6)
P12 Rh1 Rh3 Rh2 -118.69(8)
P11 Rh1 Rh3 Rh2 113.99(8)
Cl1 Rh1 Rh3 Rh2 58.53(6)
Cl2 Rh1 Rh3 Rh2 -58.99(7)
P21 Rh2 Cl1 Rh1 -139.10(7)
P22 Rh2 Cl1 Rh1 36.0(8)
Cl2 Rh2 Cl1 Rh1 43.33(6)
Rh3 Rh2 Cl1 Rh1 85.92(7)
P21 Rh2 Cl1 Rh3 134.98(8)
P22 Rh2 Cl1 Rh3 -49.9(8)
Cl2 Rh2 Cl1 Rh3 -42.59(7)
Rh1 Rh2 Cl1 Rh3 -85.92(7)
P12 Rh1 Cl1 Rh2 -63.8(8)
P11 Rh1 Cl1 Rh2 134.89(7)
Cl2 Rh1 Cl1 Rh2 -43.40(6)
Rh3 Rh1 Cl1 Rh2 -85.06(6)
P12 Rh1 Cl1 Rh3 21.2(8)
P11 Rh1 Cl1 Rh3 -140.05(7)
Cl2 Rh1 Cl1 Rh3 41.65(6)
Rh2 Rh1 Cl1 Rh3 85.06(6)
P31 Rh3 Cl1 Rh2 -137.84(8)
P32 Rh3 Cl1 Rh2 67.0(8)
Cl2 Rh3 Cl1 Rh2 42.92(7)
Rh1 Rh3 Cl1 Rh2 84.82(6)
P31 Rh3 Cl1 Rh1 137.34(7)
P32 Rh3 Cl1 Rh1 -17.8(8)
Cl2 Rh3 Cl1 Rh1 -41.90(6)
Rh2 Rh3 Cl1 Rh1 -84.82(6)
P31 Rh3 Cl2 Rh1 35.8(7)
P32 Rh3 Cl2 Rh1 -135.96(8)
Cl1 Rh3 Cl2 Rh1 41.75(7)
Rh2 Rh3 Cl2 Rh1 84.37(6)
P31 Rh3 Cl2 Rh2 -48.5(7)
P32 Rh3 Cl2 Rh2 139.67(7)
Cl1 Rh3 Cl2 Rh2 -42.62(6)
Rh1 Rh3 Cl2 Rh2 -84.37(6)
P12 Rh1 Cl2 Rh3 135.99(8)
P11 Rh1 Cl2 Rh3 -57.1(8)
Cl1 Rh1 Cl2 Rh3 -41.85(7)
Rh2 Rh1 Cl2 Rh3 -84.98(7)
P12 Rh1 Cl2 Rh2 -139.03(8)
P11 Rh1 Cl2 Rh2 27.9(8)
Cl1 Rh1 Cl2 Rh2 43.13(7)
Rh3 Rh1 Cl2 Rh2 84.98(7)
P21 Rh2 Cl2 Rh3 19.6(8)
P22 Rh2 Cl2 Rh3 -138.01(8)
Cl1 Rh2 Cl2 Rh3 42.81(6)
Rh1 Rh2 Cl2 Rh3 86.03(6)
P21 Rh2 Cl2 Rh1 -66.4(8)
P22 Rh2 Cl2 Rh1 135.96(8)
Cl1 Rh2 Cl2 Rh1 -43.22(7)
Rh3 Rh2 Cl2 Rh1 -86.03(6)
P12 Rh1 P11 C21 -151.8(3)
Cl1 Rh1 P11 C21 26.2(3)
Cl2 Rh1 P11 C21 41.1(9)
Rh2 Rh1 P11 C21 66.7(3)
Rh3 Rh1 P11 C21 -11.3(3)
P12 Rh1 P11 C27 88.9(3)
Cl1 Rh1 P11 C27 -93.1(3)
Cl2 Rh1 P11 C27 -78.1(8)
Rh2 Rh1 P11 C27 -52.6(3)
Rh3 Rh1 P11 C27 -130.6(3)
P12 Rh1 P11 C01 -33.7(3)
Cl1 Rh1 P11 C01 144.4(3)
Cl2 Rh1 P11 C01 159.3(7)
Rh2 Rh1 P11 C01 -175.2(3)
Rh3 Rh1 P11 C01 106.8(3)
P11 Rh1 P12 C33 80.5(3)
Cl1 Rh1 P12 C33 -80.9(8)
Cl2 Rh1 P12 C33 -100.9(3)
Rh2 Rh1 P12 C33 -140.0(2)
Rh3 Rh1 P12 C33 -61.4(3)
P11 Rh1 P12 C20 -43.7(3)
Cl1 Rh1 P12 C20 155.0(8)
Cl2 Rh1 P12 C20 134.9(3)
Rh2 Rh1 P12 C20 95.8(3)
Rh3 Rh1 P12 C20 174.4(3)
P11 Rh1 P12 C39 -159.1(3)
Cl1 Rh1 P12 C39 39.5(9)
Cl2 Rh1 P12 C39 19.4(4)
Rh2 Rh1 P12 C39 -19.7(4)
Rh3 Rh1 P12 C39 58.9(4)
P22 Rh2 P21 C71 81.3(3)
Cl1 Rh2 P21 C71 -99.2(3)
Cl2 Rh2 P21 C71 -76.4(8)
Rh1 Rh2 P21 C71 -138.1(3)
Rh3 Rh2 P21 C71 -58.4(3)
P22 Rh2 P21 C65 -159.4(3)
Cl1 Rh2 P21 C65 20.0(3)
Cl2 Rh2 P21 C65 42.8(9)
Rh1 Rh2 P21 C65 -18.9(3)
Rh3 Rh2 P21 C65 60.8(3)
P22 Rh2 P21 C45 -41.1(3)
Cl1 Rh2 P21 C45 138.3(2)
Cl2 Rh2 P21 C45 161.1(7)
Rh1 Rh2 P21 C45 99.5(2)
Rh3 Rh2 P21 C45 179.1(2)
P21 Rh2 P22 C77 86.5(3)
Cl1 Rh2 P22 C77 -88.6(8)
Cl2 Rh2 P22 C77 -95.8(3)
Rh1 Rh2 P22 C77 -55.6(3)
Rh3 Rh2 P22 C77 -134.5(3)
P21 Rh2 P22 C83 -154.5(3)
Cl1 Rh2 P22 C83 30.3(9)
Cl2 Rh2 P22 C83 23.1(3)
Rh1 Rh2 P22 C83 63.3(3)
Rh3 Rh2 P22 C83 -15.6(3)
P21 Rh2 P22 C64 -37.4(3)
Cl1 Rh2 P22 C64 147.5(8)
Cl2 Rh2 P22 C64 140.3(3)
Rh1 Rh2 P22 C64 -179.5(3)
Rh3 Rh2 P22 C64 101.5(3)
P32 Rh3 P31 C115 84.5(3)
Cl2 Rh3 P31 C115 -87.4(7)
Cl1 Rh3 P31 C115 -93.2(3)
Rh2 Rh3 P31 C115 -131.6(3)
Rh1 Rh3 P31 C115 -54.9(3)
P32 Rh3 P31 C109 -156.7(3)
Cl2 Rh3 P31 C109 31.5(8)
Cl1 Rh3 P31 C109 25.6(3)
Rh2 Rh3 P31 C109 -12.7(4)
Rh1 Rh3 P31 C109 63.9(3)
P32 Rh3 P31 C89 -40.0(3)
Cl2 Rh3 P31 C89 148.1(7)
Cl1 Rh3 P31 C89 142.3(3)
Rh2 Rh3 P31 C89 103.9(3)
Rh1 Rh3 P31 C89 -179.4(3)
P31 Rh3 P32 C121 83.0(3)
Cl2 Rh3 P32 C121 -98.0(3)
Cl1 Rh3 P32 C121 -121.7(8)
Rh2 Rh3 P32 C121 -59.2(3)
Rh1 Rh3 P32 C121 -138.2(3)
P31 Rh3 P32 C127 -155.0(3)
Cl2 Rh3 P32 C127 24.0(3)
Cl1 Rh3 P32 C127 0.3(9)
Rh2 Rh3 P32 C127 62.9(3)
Rh1 Rh3 P32 C127 -16.1(3)
P31 Rh3 P32 C108 -39.7(3)
Cl2 Rh3 P32 C108 139.2(3)
Cl1 Rh3 P32 C108 115.5(9)
Rh2 Rh3 P32 C108 178.1(3)
Rh1 Rh3 P32 C108 99.1(3)
C21 P11 C01 C10 -165.7(7)
C27 P11 C01 C10 -57.1(7)
Rh1 P11 C01 C10 70.5(7)
C21 P11 C01 C2 22.7(7)
C27 P11 C01 C2 131.3(6)
Rh1 P11 C01 C2 -101.1(6)
C10 C01 C2 C3 1.5(12)
P11 C01 C2 C3 173.5(7)
C01 C2 C3 C4 -3.9(15)
C2 C3 C4 C5 -175.6(10)
C2 C3 C4 C9 4.3(15)
C3 C4 C5 C6 178.2(11)
C9 C4 C5 C6 -1.7(16)
C4 C5 C6 C7 -1.0(18)
C5 C6 C7 C8 2.3(17)
C6 C7 C8 C9 -0.7(15)
C7 C8 C9 C4 -2.0(13)
C7 C8 C9 C10 -176.3(8)
C3 C4 C9 C8 -176.7(8)
C5 C4 C9 C8 3.2(13)
C3 C4 C9 C10 -2.4(13)
C5 C4 C9 C10 177.5(8)
C2 C01 C10 C9 0.2(11)
P11 C01 C10 C9 -171.3(6)
C2 C01 C10 C11 -179.5(7)
P11 C01 C10 C11 9.0(10)
C8 C9 C10 C01 174.5(7)
C4 C9 C10 C01 0.3(12)
C8 C9 C10 C11 -5.7(12)
C4 C9 C10 C11 -180.0(7)
C01 C10 C11 C20 -68.4(10)
C9 C10 C11 C20 111.9(8)
C01 C10 C11 C12 107.0(8)
C9 C10 C11 C12 -72.7(10)
C20 C11 C12 C13 -178.2(7)
C10 C11 C12 C13 6.4(12)
C20 C11 C12 C17 2.9(11)
C10 C11 C12 C17 -172.5(7)
C11 C12 C13 C14 -174.6(8)
C17 C12 C13 C14 4.3(12)
C12 C13 C14 C15 -0.8(14)
C13 C14 C15 C16 -0.6(14)
C14 C15 C16 C17 -1.7(13)
C15 C16 C17 C18 -177.8(8)
C15 C16 C17 C12 5.4(13)
C13 C12 C17 C16 -6.5(12)
C11 C12 C17 C16 172.5(8)
C13 C12 C17 C18 176.6(7)
C11 C12 C17 C18 -4.4(11)
C16 C17 C18 C19 -176.3(8)
C12 C17 C18 C19 0.5(12)
C17 C18 C19 C20 5.1(13)
C12 C11 C20 C19 2.4(11)
C10 C11 C20 C19 177.6(7)
C12 C11 C20 P12 -168.5(6)
C10 C11 C20 P12 6.7(10)
C18 C19 C20 C11 -6.6(12)
C18 C19 C20 P12 164.8(7)
C33 P12 C20 C11 -48.2(7)
C39 P12 C20 C11 -157.4(7)
Rh1 P12 C20 C11 78.6(6)
C33 P12 C20 C19 141.1(6)
C39 P12 C20 C19 31.8(7)
Rh1 P12 C20 C19 -92.2(6)
C27 P11 C21 C22 167.4(7)
C01 P11 C21 C22 -84.6(7)
Rh1 P11 C21 C22 42.9(7)
C27 P11 C21 C26 -17.5(8)
C01 P11 C21 C26 90.5(8)
Rh1 P11 C21 C26 -142.0(7)
C26 C21 C22 C23 -1.0(13)
P11 C21 C22 C23 174.5(6)
C21 C22 C23 C24 2.9(13)
C22 C23 C24 C25 -2.5(14)
C23 C24 C25 C26 0.4(16)
C24 C25 C26 C21 1.4(16)
C22 C21 C26 C25 -1.1(14)
P11 C21 C26 C25 -176.3(8)
C21 P11 C27 C28 -113.1(7)
C01 P11 C27 C28 140.6(6)
Rh1 P11 C27 C28 10.5(7)
C21 P11 C27 C32 66.8(8)
C01 P11 C27 C32 -39.5(8)
Rh1 P11 C27 C32 -169.6(6)
C32 C27 C28 C29 -1.8(12)
P11 C27 C28 C29 178.0(7)
C27 C28 C29 C30 1.4(14)
C28 C29 C30 C31 -1.5(14)
C29 C30 C31 C32 2.1(13)
C30 C31 C32 C27 -2.7(14)
C28 C27 C32 C31 2.6(13)
P11 C27 C32 C31 -177.3(7)
C20 P12 C33 C34 141.4(6)
C39 P12 C33 C34 -111.9(6)
Rh1 P12 C33 C34 14.6(7)
C20 P12 C33 C38 -41.1(7)
C39 P12 C33 C38 65.6(7)
Rh1 P12 C33 C38 -168.0(6)
C38 C33 C34 C35 -2.1(13)
P12 C33 C34 C35 175.6(7)
C33 C34 C35 C36 2.8(16)
C34 C35 C36 C37 -1.8(18)
C35 C36 C37 C38 0.1(17)
C36 C37 C38 C33 0.7(14)
C34 C33 C38 C37 0.3(12)
P12 C33 C38 C37 -177.1(6)
C33 P12 C39 C44 166.5(7)
C20 P12 C39 C44 -81.0(8)
Rh1 P12 C39 C44 41.5(8)
C33 P12 C39 C40 -22.5(9)
C20 P12 C39 C40 89.9(8)
Rh1 P12 C39 C40 -147.6(7)
C44 C39 C40 C41 3.5(14)
P12 C39 C40 C41 -167.5(8)
C39 C40 C41 C42 -1.7(16)
C40 C41 C42 C43 0.8(18)
C41 C42 C43 C44 -1.8(16)
C40 C39 C44 C43 -4.5(14)
P12 C39 C44 C43 167.0(7)
C42 C43 C44 C39 3.7(14)
C71 P21 C45 C54 -49.0(7)
C65 P21 C45 C54 -157.2(7)
Rh2 P21 C45 C54 76.6(7)
C71 P21 C45 C46 145.4(6)
C65 P21 C45 C46 37.2(7)
Rh2 P21 C45 C46 -89.0(5)
C54 C45 C46 C47 0.2(11)
P21 C45 C46 C47 166.6(6)
C45 C46 C47 C48 0.7(12)
C46 C47 C48 C53 1.0(12)
C46 C47 C48 C49 -177.4(8)
C53 C48 C49 C50 2.9(12)
C47 C48 C49 C50 -178.8(8)
C48 C49 C50 C51 -0.9(13)
C49 C50 C51 C52 -0.4(15)
C50 C51 C52 C53 -0.1(15)
C49 C48 C53 C52 -3.4(12)
C47 C48 C53 C52 178.3(7)
C49 C48 C53 C54 174.7(8)
C47 C48 C53 C54 -3.5(11)
C51 C52 C53 C48 2.0(13)
C51 C52 C53 C54 -176.1(8)
C46 C45 C54 C53 -2.9(11)
P21 C45 C54 C53 -168.2(6)
C46 C45 C54 C55 175.4(7)
P21 C45 C54 C55 10.0(10)
C48 C53 C54 C45 4.6(11)
C52 C53 C54 C45 -177.4(8)
C48 C53 C54 C55 -173.6(7)
C52 C53 C54 C55 4.4(12)
C45 C54 C55 C64 -72.9(9)
C53 C54 C55 C64 105.4(9)
C45 C54 C55 C56 106.2(8)
C53 C54 C55 C56 -75.5(10)
C64 C55 C56 C57 175.8(8)
C54 C55 C56 C57 -3.3(11)
C64 C55 C56 C61 2.6(11)
C54 C55 C56 C61 -176.4(7)
C55 C56 C57 C58 -171.7(8)
C61 C56 C57 C58 1.5(12)
C56 C57 C58 C59 -1.8(14)
C57 C58 C59 C60 0.2(14)
C58 C59 C60 C61 1.6(14)
C59 C60 C61 C62 174.4(8)
C59 C60 C61 C56 -1.9(14)
C57 C56 C61 C62 -176.0(8)
C55 C56 C61 C62 -2.6(12)
C57 C56 C61 C60 0.3(12)
C55 C56 C61 C60 173.8(8)
C60 C61 C62 C63 -175.2(8)
C56 C61 C62 C63 1.1(13)
C61 C62 C63 C64 0.5(12)
C56 C55 C64 C63 -1.1(11)
C54 C55 C64 C63 178.0(7)
C56 C55 C64 P22 -168.9(6)
C54 C55 C64 P22 10.1(10)
C62 C63 C64 C55 -0.5(11)
C62 C63 C64 P22 167.9(6)
C77 P22 C64 C55 -54.8(7)
C83 P22 C64 C55 -162.7(6)
Rh2 P22 C64 C55 74.5(7)
C77 P22 C64 C63 137.2(6)
C83 P22 C64 C63 29.3(7)
Rh2 P22 C64 C63 -93.5(6)
C71 P21 C65 C70 -14.8(10)
C45 P21 C65 C70 96.6(9)
Rh2 P21 C65 C70 -139.3(9)
C71 P21 C65 C66 162.4(7)
C45 P21 C65 C66 -86.3(8)
Rh2 P21 C65 C66 37.8(8)
C70 C65 C66 C67 -4.6(15)
P21 C65 C66 C67 178.1(8)
C65 C66 C67 C68 6.2(16)
C66 C67 C68 C69 -4.4(19)
C67 C68 C69 C70 1(2)
C66 C65 C70 C69 1.2(16)
P21 C65 C70 C69 178.4(9)
C68 C69 C70 C65 1(2)
C65 P21 C71 C76 60.0(8)
C45 P21 C71 C76 -47.6(8)
Rh2 P21 C71 C76 -173.3(6)
C65 P21 C71 C72 -116.2(6)
C45 P21 C71 C72 136.1(6)
Rh2 P21 C71 C72 10.4(7)
C76 C71 C72 C73 -1.0(11)
P21 C71 C72 C73 175.6(7)
C71 C72 C73 C74 1.1(14)
C72 C73 C74 C75 -0.9(14)
C73 C74 C75 C76 0.6(14)
C74 C75 C76 C71 -0.6(14)
C72 C71 C76 C75 0.7(12)
P21 C71 C76 C75 -175.7(7)
C83 P22 C77 C78 65.3(8)
C64 P22 C77 C78 -41.6(8)
Rh2 P22 C77 C78 -170.7(6)
C83 P22 C77 C82 -113.5(7)
C64 P22 C77 C82 139.5(7)
Rh2 P22 C77 C82 10.4(8)
C82 C77 C78 C79 2.1(12)
P22 C77 C78 C79 -176.9(7)
C77 C78 C79 C80 -1.1(14)
C78 C79 C80 C81 0.7(16)
C79 C80 C81 C82 -1.6(16)
C80 C81 C82 C77 2.9(15)
C78 C77 C82 C81 -3.0(13)
P22 C77 C82 C81 175.9(7)
C77 P22 C83 C88 168.8(7)
C64 P22 C83 C88 -82.0(8)
Rh2 P22 C83 C88 42.8(8)
C77 P22 C83 C84 -11.0(9)
C64 P22 C83 C84 98.3(8)
Rh2 P22 C83 C84 -136.9(7)
C88 C83 C84 C85 2.1(14)
P22 C83 C84 C85 -178.1(7)
C83 C84 C85 C86 -3.0(16)
C84 C85 C86 C87 4.1(18)
C85 C86 C87 C88 -4.3(17)
C86 C87 C88 C83 3.5(15)
C84 C83 C88 C87 -2.5(14)
P22 C83 C88 C87 177.8(7)
C115 P31 C89 C98 -50.7(7)
C109 P31 C89 C98 -158.6(6)
Rh3 P31 C89 C98 76.7(6)
C115 P31 C89 C90 136.7(6)
C109 P31 C89 C90 28.8(7)
Rh3 P31 C89 C90 -95.9(6)
C98 C89 C90 C91 -2.6(12)
P31 C89 C90 C91 170.3(6)
C89 C90 C91 C92 0.1(13)
C90 C91 C92 C97 2.8(13)
C90 C91 C92 C93 -177.9(8)
C97 C92 C93 C94 1.7(14)
C91 C92 C93 C94 -177.6(10)
C92 C93 C94 C95 -3.5(17)
C93 C94 C95 C96 3.2(17)
C94 C95 C96 C97 -0.9(15)
C95 C96 C97 C92 -0.8(13)
C95 C96 C97 C98 -177.8(8)
C93 C92 C97 C96 0.4(12)
C91 C92 C97 C96 179.7(8)
C93 C92 C97 C98 177.5(7)
C91 C92 C97 C98 -3.1(12)
C90 C89 C98 C97 2.1(10)
P31 C89 C98 C97 -170.8(5)
C90 C89 C98 C99 179.9(7)
P31 C89 C98 C99 7.0(9)
C96 C97 C98 C89 177.6(8)
C92 C97 C98 C89 0.7(11)
C96 C97 C98 C99 -0.2(11)
C92 C97 C98 C99 -177.1(7)
C89 C98 C99 C108 -71.1(10)
C97 C98 C99 C108 106.8(8)
C89 C98 C99 C100 106.9(8)
C97 C98 C99 C100 -75.3(9)
C108 C99 C100 C101 178.4(8)
C98 C99 C100 C101 0.4(11)
C108 C99 C100 C105 3.0(10)
C98 C99 C100 C105 -175.0(7)
C105 C100 C101 C102 1.0(13)
C99 C100 C101 C102 -174.4(8)
C100 C101 C102 C103 -1.0(14)
C101 C102 C103 C104 -1.1(14)
C102 C103 C104 C105 3.0(13)
C101 C100 C105 C106 -179.0(8)
C99 C100 C105 C106 -3.5(11)
C101 C100 C105 C104 0.9(11)
C99 C100 C105 C104 176.4(7)
C103 C104 C105 C106 176.9(8)
C103 C104 C105 C100 -2.9(12)
C100 C105 C106 C107 1.4(12)
C104 C105 C106 C107 -178.5(7)
C105 C106 C107 C108 1.3(12)
C100 C99 C108 C107 -0.5(11)
C98 C99 C108 C107 177.4(7)
C100 C99 C108 P32 -168.1(5)
C98 C99 C108 P32 9.8(10)
C106 C107 C108 C99 -1.7(11)
C106 C107 C108 P32 166.1(6)
C121 P32 C108 C99 -54.0(7)
C127 P32 C108 C99 -162.3(6)
Rh3 P32 C108 C99 74.5(7)
C121 P32 C108 C107 138.4(6)
C127 P32 C108 C107 30.1(6)
Rh3 P32 C108 C107 -93.1(6)
C115 P31 C109 C114 -17.2(11)
C89 P31 C109 C114 94.1(10)
Rh3 P31 C109 C114 -141.4(9)
C115 P31 C109 C110 166.7(8)
C89 P31 C109 C110 -82.0(9)
Rh3 P31 C109 C110 42.5(9)
C114 C109 C110 C111 -3.7(17)
P31 C109 C110 C111 172.8(9)
C109 C110 C111 C112 4.2(18)
C110 C111 C112 C113 -3(2)
C111 C112 C113 C114 1(2)
C110 C109 C114 C113 2.1(19)
P31 C109 C114 C113 -174.0(11)
C112 C113 C114 C109 -1(2)
C109 P31 C115 C120 58.3(8)
C89 P31 C115 C120 -47.8(8)
Rh3 P31 C115 C120 -176.2(6)
C109 P31 C115 C116 -119.9(7)
C89 P31 C115 C116 134.1(6)
Rh3 P31 C115 C116 5.6(7)
C120 C115 C116 C117 -3.3(12)
P31 C115 C116 C117 174.9(6)
C115 C116 C117 C118 -0.3(13)
C116 C117 C118 C119 2.6(14)
C117 C118 C119 C120 -1.3(15)
C118 C119 C120 C115 -2.5(14)
C116 C115 C120 C119 4.7(13)
P31 C115 C120 C119 -173.4(7)
C127 P32 C121 C126 -117.9(7)
C108 P32 C121 C126 136.8(7)
Rh3 P32 C121 C126 9.3(8)
C127 P32 C121 C122 62.4(7)
C108 P32 C121 C122 -42.9(8)
Rh3 P32 C121 C122 -170.4(6)
C126 C121 C122 C123 3.3(12)
P32 C121 C122 C123 -177.0(6)
C121 C122 C123 C124 -1.9(14)
C122 C123 C124 C125 -1.6(16)
C123 C124 C125 C126 3.6(16)
C122 C121 C126 C125 -1.3(13)
P32 C121 C126 C125 179.0(7)
C124 C125 C126 C121 -2.0(14)
C121 P32 C127 C128 -21.3(8)
C108 P32 C127 C128 87.4(7)
Rh3 P32 C127 C128 -149.5(6)
C121 P32 C127 C132 167.8(6)
C108 P32 C127 C132 -83.5(7)
Rh3 P32 C127 C132 39.6(7)
C132 C127 C128 C129 1.2(12)
P32 C127 C128 C129 -169.9(7)
C127 C128 C129 C130 2.5(15)
C128 C129 C130 C131 -4.9(14)
C129 C130 C131 C132 3.7(13)
C130 C131 C132 C127 0.0(13)
C128 C127 C132 C131 -2.4(12)
P32 C127 C132 C131 169.4(7)
O2 S1 C1 F3 -177.8(16)
O1 S1 C1 F3 60.1(18)
O3 S1 C1 F3 -63.0(17)
O2 S1 C1 F1 61.8(16)
O1 S1 C1 F1 -60.2(18)
O3 S1 C1 F1 176.6(16)
O2 S1 C1 F2 -57.1(16)
O1 S1 C1 F2 -179.2(17)
O3 S1 C1 F2 57.7(17)
O2' S1' C1' F2' 59.4(12)
O3' S1' C1' F2' -62.9(12)
O1' S1' C1' F2' -178.2(11)
O2' S1' C1' F1' -57.4(11)
O3' S1' C1' F1' -179.7(10)
O1' S1' C1' F1' 64.9(11)
O2' S1' C1' F3' 179.4(12)
O3' S1' C1' F3' 57.1(12)
O1' S1' C1' F3' -58.2(12)
